data_4120055
loop_
_publ_author_name
'Mayumi Kudo'
'Victor Maurizot'
'Brice Kauffmann'
'Aya Tanatani'
'Ivan Huc'

_publ_section_title
;
 Folding of a Linear Array of \a-Amino Acids within a Helical Aromatic
 Oligoamide Frame
;
_journal_name_full 'Journal of the American Chemical Society'
_journal_page_first 9628
_journal_page_last 9631
_journal_paper_doi 10.1021/ja404656z
_journal_volume 135
_journal_year 2013
_chemical_formula_sum 'C146 H180 N20 O24 Si'
_chemical_formula_weight 2627.20
_chemical_name_systematic
;
 ?
;
_space_group_crystal_system triclinic
_space_group_IT_number 2
_space_group_name_Hall '-P 1'
_space_group_name_H-M_alt 'P -1'
_symmetry_space_group_name_Hall '-P 1'
_symmetry_space_group_name_H-M 'P -1'
_atom_sites_solution_hydrogens mixed
_audit_creation_method SHELXL-2012
_cell_angle_alpha 97.740(2)
_cell_angle_beta 92.316(2)
_cell_angle_gamma 112.924(2)
_cell_formula_units_Z 2
_cell_length_a 15.9947(6)
_cell_length_b 18.9533(7)
_cell_length_c 29.9230(12)
_cell_measurement_reflns_used 109142
_cell_measurement_temperature 123(2)
_cell_measurement_theta_max 54.236
_cell_measurement_theta_min 1.498
_cell_volume 8235.7(6)
_computing_cell_refinement 'Bruker SAINT'
_computing_data_collection 'Bruker APEX2'
_computing_data_reduction 'Bruker SAINT'
_computing_molecular_graphics 'WinGX publication routines (Farrugia, 1999)'
_computing_publication_material 'WinGX publication routines (Farrugia, 1999)'
_computing_structure_refinement 'SHELXL-2012 (Sheldrick, 2012)'
_computing_structure_solution 'SHELXD (Sheldrick, 2008)'
_diffrn_ambient_temperature 123(2)
_diffrn_measured_fraction_theta_full 0.890
_diffrn_measured_fraction_theta_max 0.890
_diffrn_measurement_device_type 'Bruker APEX-II CCD'
_diffrn_measurement_method '\f and \w scans'
_diffrn_radiation_type CuK\a
_diffrn_radiation_wavelength 1.54178
_diffrn_reflns_av_R_equivalents 0.0535
_diffrn_reflns_av_unetI/netI 0.0383
_diffrn_reflns_Laue_measured_fraction_full 0.890
_diffrn_reflns_Laue_measured_fraction_max 0.890
_diffrn_reflns_limit_h_max 12
_diffrn_reflns_limit_h_min -16
_diffrn_reflns_limit_k_max 19
_diffrn_reflns_limit_k_min -14
_diffrn_reflns_limit_l_max 31
_diffrn_reflns_limit_l_min -31
_diffrn_reflns_number 101574
_diffrn_reflns_point_group_measured_fraction_full 0.890
_diffrn_reflns_point_group_measured_fraction_max 0.890
_diffrn_reflns_theta_full 54.236
_diffrn_reflns_theta_max 54.236
_diffrn_reflns_theta_min 1.498
_exptl_absorpt_coefficient_mu 0.655
_exptl_absorpt_correction_T_max 0.7519
_exptl_absorpt_correction_T_min 0.4425
_exptl_absorpt_correction_type numerical
_exptl_crystal_colour colorless
_exptl_crystal_density_diffrn 1.059
_exptl_crystal_description prism
_exptl_crystal_F_000 2804
_exptl_crystal_size_max 0.1
_exptl_crystal_size_mid 0.05
_exptl_crystal_size_min 0.05
_refine_diff_density_max 1.292
_refine_diff_density_min -0.733
_refine_diff_density_rms 0.065
_refine_ls_extinction_coef 0.000008
_refine_ls_extinction_expression Fc^*^=kFc[1+0.001xFc^2^\l^3^/sin(2\q)]^-1/4^
_refine_ls_extinction_method SHELXL
_refine_ls_goodness_of_fit_ref 1.073
_refine_ls_hydrogen_treatment mixed
_refine_ls_matrix_type full
_refine_ls_number_parameters 1729
_refine_ls_number_reflns 17917
_refine_ls_number_restraints 3
_refine_ls_restrained_S_all 1.075
_refine_ls_R_factor_all 0.0965
_refine_ls_R_factor_gt 0.0873
_refine_ls_shift/su_max 0.025
_refine_ls_shift/su_mean 0.008
_refine_ls_structure_factor_coef Fsqd
_refine_ls_weighting_details
;
 w=1/[\s^2^(Fo^2^)+(0.1554P)^2^+10.9132P]
 where P=(Fo^2^+2Fc^2^)/3
;
_refine_ls_weighting_scheme calc
_refine_ls_wR_factor_gt 0.2510
_refine_ls_wR_factor_ref 0.2596
_reflns_Friedel_coverage 0.000
_reflns_number_gt 14866
_reflns_number_total 17917
_reflns_threshold_expression 'I > 2\s(I)'
_cod_data_source_file ja404656z_si_004.cif
_cod_data_source_block LQQ(4)
_cod_database_code 4120055
_shelx_space_group_comment
;
The symmetry employed for this shelxl refinement is uniquely defined
by the following loop, which should always be used as a source of
symmetry information in preference to the above space-group names.
They are only intended as comments.
;
_shelxl_version_number 2012-9

loop_
_space_group_symop_operation_xyz
'x, y, z'
'-x, -y, -z'

loop_
_atom_site_label
_atom_site_type_symbol
_atom_site_fract_x
_atom_site_fract_y
_atom_site_fract_z
_atom_site_U_iso_or_equiv
_atom_site_adp_type
_atom_site_occupancy
_atom_site_site_symmetry_order
_atom_site_calc_flag
_atom_site_refinement_flags_posn
_atom_site_refinement_flags_adp
Si01 Si 0.66710(15) 0.56580(17) 0.42123(7) 0.1030(8) Uani 1 1 d . .
O18 O 1.7302(2) 0.78133(18) 0.20201(10) 0.0483(8) Uani 1 1 d . .
O20 O 1.15855(19) 0.28280(17) -0.06145(9) 0.0415(7) Uani 1 1 d . .
O19 O 1.46997(19) 0.39746(17) 0.03760(9) 0.0385(7) Uani 1 1 d . .
N13 N 1.2628(2) 0.46327(18) 0.11424(10) 0.0308(8) Uani 1 1 d . .
O15 O 1.1431(2) 0.23054(16) 0.05700(9) 0.0453(8) Uani 1 1 d . .
O11 O 0.9843(2) 0.47223(18) 0.15137(10) 0.0503(8) Uani 1 1 d . .
O1 O 0.9080(2) 0.5411(2) 0.44586(11) 0.0623(10) Uani 1 1 d . .
N12 N 1.3948(2) 0.51670(19) 0.18074(10) 0.0330(8) Uani 1 1 d . .
H12 H 1.3528 0.5323 0.1738 0.040 Uiso 1 1 calc R U
N7 N 1.3045(2) 0.4999(2) 0.30790(11) 0.0388(9) Uani 1 1 d . .
H7 H 1.2507 0.4935 0.2975 0.047 Uiso 1 1 calc R U
O12 O 1.2021(2) 0.69700(18) 0.27523(10) 0.0478(8) Uani 1 1 d . .
N11 N 1.3560(2) 0.62503(19) 0.22764(11) 0.0351(8) Uani 1 1 d . .
N17 N 1.4738(2) 0.51769(19) 0.06496(10) 0.0329(8) Uani 1 1 d . .
H17 H 1.4418 0.5448 0.0633 0.039 Uiso 1 1 calc R U
N18 N 1.3387(2) 0.4985(2) 0.00495(10) 0.0305(8) Uani 1 1 d . .
C015 C 1.2909(3) 0.6054(2) 0.35544(13) 0.0374(10) Uani 1 1 d . .
N14 N 1.2032(2) 0.56536(19) 0.08929(10) 0.0346(8) Uani 1 1 d . .
H14 H 1.2489 0.5736 0.1084 0.042 Uiso 1 1 calc R U
N15 N 1.3575(2) 0.6966(2) 0.10450(11) 0.0374(9) Uani 1 1 d . .
H15 H 1.3669 0.6629 0.0853 0.045 Uiso 1 1 calc R U
C018 C 1.1486(3) 0.4872(2) 0.07279(12) 0.0298(9) Uani 1 1 d . .
N10 N 1.1862(2) 0.6175(2) 0.20897(11) 0.0390(9) Uani 1 1 d . .
H10 H 1.2149 0.6039 0.1881 0.047 Uiso 1 1 calc R U
O14 O 1.4319(2) 0.41273(18) 0.16228(10) 0.0457(8) Uani 1 1 d . .
N1 N 1.1096(3) 0.5094(2) 0.43902(12) 0.0470(10) Uani 1 1 d . .
O2 O 0.9302(2) 0.4454(2) 0.40188(11) 0.0593(9) Uani 1 1 d . .
O3 O 1.2002(2) 0.6998(2) 0.54243(11) 0.0630(10) Uani 1 1 d . .
N6 N 1.2013(3) 0.5717(2) 0.33917(11) 0.0404(9) Uani 1 1 d . .
O21 O 1.2819(2) 0.7074(2) -0.05252(11) 0.0566(9) Uani 1 1 d . .
C026 C 1.1409(3) 0.3544(2) 0.06643(13) 0.0339(10) Uani 1 1 d . .
N5 N 1.0248(3) 0.5024(2) 0.30829(11) 0.0427(9) Uani 1 1 d . .
H5 H 1.0670 0.4902 0.2972 0.051 Uiso 1 1 calc R U
N2 N 1.2194(3) 0.4438(2) 0.40905(12) 0.0500(10) Uani 1 1 d . .
H2 H 1.1689 0.4379 0.3947 0.060 Uiso 1 1 calc R U
C029 C 1.1845(3) 0.4336(2) 0.08494(12) 0.0308(9) Uani 1 1 d . .
O7 O 0.9929(2) 0.5915(2) 0.35436(11) 0.0556(9) Uani 1 1 d . .
O10 O 1.1862(2) 0.18258(17) 0.19985(10) 0.0486(8) Uani 1 1 d . .
N16 N 1.4953(2) 0.65163(18) 0.11447(10) 0.0313(8) Uani 1 1 d . .
C033 C 1.1494(3) 0.6070(3) 0.35486(13) 0.0402(11) Uani 1 1 d . .
O9 O 1.4043(2) 0.44120(19) 0.30197(10) 0.0517(8) Uani 1 1 d . .
C035 C 1.3833(3) 0.4475(2) 0.15754(13) 0.0329(10) Uani 1 1 d . .
O17 O 1.4124(2) 0.78318(19) 0.16842(11) 0.0550(9) Uani 1 1 d . .
C037 C 1.2637(3) 0.3351(2) 0.10549(13) 0.0352(10) Uani 1 1 d . .
H037 H 1.2936 0.3039 0.1122 0.042 Uiso 1 1 calc R U
C038 C 1.3540(3) 0.4349(2) 0.00829(13) 0.0316(10) Uani 1 1 d . .
O13 O 1.5491(2) 0.80406(19) 0.31937(11) 0.0627(10) Uani 1 1 d . .
N19 N 1.3271(2) 0.6263(2) -0.01816(11) 0.0392(9) Uani 1 1 d . .
H19 H 1.3679 0.6267 0.0016 0.047 Uiso 1 1 calc R U
C041 C 1.5653(3) 0.6286(2) 0.11935(13) 0.0323(10) Uani 1 1 d . .
C042 C 1.2181(3) 0.3500(3) -0.03841(13) 0.0358(10) Uani 1 1 d . .
C043 C 1.2984(3) 0.4139(2) 0.12396(12) 0.0307(9) Uani 1 1 d . .
C044 C 1.4215(3) 0.7363(2) 0.13937(14) 0.0373(10) Uani 1 1 d . .
C045 C 1.1968(3) 0.4147(3) -0.04111(13) 0.0356(10) Uani 1 1 d . .
C046 C 1.4385(3) 0.5971(3) 0.35678(15) 0.0458(11) Uani 1 1 d . .
H046 H 1.4756 0.5718 0.3472 0.055 Uiso 1 1 calc R U
C047 C 1.5074(3) 0.6870(3) 0.26970(14) 0.0421(11) Uani 1 1 d . .
C048 C 1.2617(3) 0.4884(2) -0.02107(12) 0.0321(10) Uani 1 1 d . .
C049 C 1.2996(3) 0.3609(2) -0.01405(13) 0.0330(10) Uani 1 1 d . .
H049 H 1.3168 0.3196 -0.0128 0.040 Uiso 1 1 calc R U
O8 O 1.3083(3) 0.7769(2) 0.43161(12) 0.0726(11) Uani 1 1 d . .
O555 O 1.5395(3) 0.8604(2) 0.03957(12) 0.0613(9) Uani 1 1 d . .
O22 O 1.6310(3) 0.79617(19) 0.05004(12) 0.0609(9) Uani 1 1 d . .
C053 C 1.6462(3) 0.6712(3) 0.14862(13) 0.0368(10) Uani 1 1 d . .
N3 N 1.1179(3) 0.3287(2) 0.34206(13) 0.0515(10) Uani 1 1 d . .
C055 C 1.0567(3) 0.3281(3) 0.03829(14) 0.0428(11) Uani 1 1 d . .
H055 H 1.0257 0.2756 0.0266 0.051 Uiso 1 1 calc R U
N9 N 1.0907(3) 0.4577(2) 0.19678(11) 0.0417(9) Uani 1 1 d . .
H9 H 1.1338 0.4824 0.2183 0.050 Uiso 1 1 calc R U
C057 C 1.1347(3) 0.3535(2) 0.20498(13) 0.0357(10) Uani 1 1 d . .
C058 C 1.5028(3) 0.7161(2) 0.14088(13) 0.0364(10) Uani 1 1 d . .
O16 O 1.1259(2) 0.62799(18) 0.05783(11) 0.0539(9) Uani 1 1 d . .
N8 N 1.2007(2) 0.4065(2) 0.23702(11) 0.0358(8) Uani 1 1 d . .
C061 C 1.6170(3) 0.5235(3) 0.10211(13) 0.0367(10) Uani 1 1 d . .
H061 H 1.6069 0.4735 0.0883 0.044 Uiso 1 1 calc R U
C062 C 1.0490(3) 0.5004(3) 0.18040(14) 0.0401(11) Uani 1 1 d . .
N20 N 1.5039(3) 0.7418(2) 0.00077(13) 0.0459(9) Uani 1 1 d . .
H20 H 1.5024 0.6959 0.0005 0.055 Uiso 1 1 calc R U
C064 C 1.6971(3) 0.5679(3) 0.13028(13) 0.0413(11) Uani 1 1 d . .
H064 H 1.7412 0.5480 0.1339 0.050 Uiso 1 1 calc R U
C065 C 1.0222(3) 0.3798(3) 0.02862(14) 0.0396(11) Uani 1 1 d . .
H065 H 0.9670 0.3619 0.0105 0.047 Uiso 1 1 calc R U
C066 C 1.0871(3) 0.5862(2) 0.20194(14) 0.0398(11) Uani 1 1 d . .
H066 H 1.0654 0.5884 0.2320 0.048 Uiso 1 1 calc R U
C067 C 1.1941(3) 0.6306(3) 0.07929(14) 0.0388(11) Uani 1 1 d . .
C068 C 1.5524(3) 0.5536(2) 0.09460(12) 0.0324(10) Uani 1 1 d . .
C069 C 1.2609(3) 0.3842(3) 0.25562(13) 0.0385(11) Uani 1 1 d . .
C070 C 1.1164(3) 0.4088(3) -0.06584(14) 0.0417(11) Uani 1 1 d . .
H070 H 1.0722 0.3604 -0.0785 0.050 Uiso 1 1 calc R U
C071 C 1.7119(3) 0.6404(3) 0.15278(14) 0.0443(12) Uani 1 1 d . .
H071 H 1.7663 0.6693 0.1710 0.053 Uiso 1 1 calc R U
C072 C 1.3307(3) 0.4440(3) 0.29035(13) 0.0370(10) Uani 1 1 d . .
C073 C 1.4619(3) 0.5678(3) 0.21386(13) 0.0360(10) Uani 1 1 d . .
C074 C 1.0528(3) 0.5403(3) 0.45409(15) 0.0465(12) Uani 1 1 d . .
C076 C 1.1821(3) 0.2173(3) -0.06871(15) 0.0446(11) Uani 1 1 d . .
H07A H 1.1849 0.1980 -0.0405 0.054 Uiso 1 1 calc R U
H07B H 1.2411 0.2314 -0.0804 0.054 Uiso 1 1 calc R U
C077 C 1.1978(3) 0.5434(3) 0.45837(14) 0.0450(12) Uani 1 1 d . .
C078 C 1.1260(3) 0.2760(2) 0.19300(13) 0.0383(11) Uani 1 1 d . .
C079 C 1.2311(3) 0.6092(3) 0.49358(15) 0.0531(13) Uani 1 1 d . .
C080 C 1.2355(3) 0.6665(3) 0.24639(14) 0.0403(11) Uani 1 1 d . .
C081 C 1.2499(3) 0.5560(3) -0.03074(13) 0.0361(10) Uani 1 1 d . .
C082 C 1.3294(3) 0.6753(3) 0.38734(14) 0.0452(12) Uani 1 1 d . .
C083 C 1.1789(3) 0.6760(3) 0.38574(15) 0.0479(12) Uani 1 1 d . .
H083 H 1.1386 0.6982 0.3952 0.057 Uiso 1 1 calc R U
N4 N 0.9801(3) 0.3453(2) 0.29717(13) 0.0505(10) Uani 1 1 d . .
H4 H 1.0176 0.3780 0.3190 0.061 Uiso 1 1 calc R U
C085 C 1.4379(3) 0.4464(2) 0.03783(12) 0.0313(10) Uani 1 1 d . .
C086 C 1.3488(3) 0.5673(2) 0.34038(13) 0.0384(11) Uani 1 1 d . .
C087 C 1.6518(3) 0.7415(2) 0.17477(13) 0.0370(10) Uani 1 1 d . .
C088 C 1.4411(3) 0.6283(2) 0.23733(13) 0.0365(10) Uani 1 1 d . .
C089 C 1.1946(3) 0.2563(3) 0.21353(14) 0.0420(11) Uani 1 1 d . .
C090 C 1.0737(3) 0.3789(2) 0.18363(13) 0.0354(10) Uani 1 1 d . .
O6 O 0.8666(3) 0.3288(2) 0.24420(14) 0.0889(13) Uani 1 1 d . .
C092 C 1.0673(3) 0.4599(3) 0.04517(13) 0.0394(11) Uani 1 1 d . .
H092 H 1.0426 0.4943 0.0376 0.047 Uiso 1 1 calc R U
C093 C 1.1841(3) 0.3053(2) 0.07712(13) 0.0343(10) Uani 1 1 d . .
O4 O 1.3251(3) 0.3921(2) 0.41185(13) 0.0795(12) Uani 1 1 d . .
C095 C 1.0035(3) 0.3275(3) 0.15262(14) 0.0452(11) Uani 1 1 d . .
H095 H 0.9626 0.3437 0.1388 0.054 Uiso 1 1 calc R U
C096 C 1.3480(3) 0.5412(3) 0.46048(15) 0.0533(13) Uani 1 1 d . .
H096 H 1.3877 0.5192 0.4499 0.064 Uiso 1 1 calc R U
C097 C 1.5807(3) 0.7634(3) 0.17194(14) 0.0424(11) Uani 1 1 d . .
H097 H 1.5827 0.8082 0.1899 0.051 Uiso 1 1 calc R U
C098 C 1.2587(4) 0.5102(3) 0.44278(15) 0.0501(13) Uani 1 1 d . .
C099 C 1.4820(3) 0.7455(3) 0.29150(14) 0.0465(12) Uani 1 1 d . .
C100 C 1.5462(3) 0.5650(3) 0.22400(14) 0.0419(11) Uani 1 1 d . .
H100 H 1.5607 0.5258 0.2089 0.050 Uiso 1 1 calc R U
C101 C 1.3945(3) 0.7411(3) 0.28408(15) 0.0474(12) Uani 1 1 d . .
H101 H 1.3759 0.7776 0.2995 0.057 Uiso 1 1 calc R U
C103 C 1.3341(3) 0.6781(2) 0.25177(13) 0.0401(11) Uani 1 1 d . .
C104 C 0.9943(3) 0.2496(3) 0.14208(14) 0.0480(12) Uani 1 1 d . .
H104 H 0.9458 0.2146 0.1217 0.058 Uiso 1 1 calc R U
C105 C 1.1708(3) 0.5483(3) -0.05466(14) 0.0428(11) Uani 1 1 d . .
H105 H 1.1617 0.5922 -0.0599 0.051 Uiso 1 1 calc R U
C106 C 1.0786(4) 0.6050(3) 0.48872(15) 0.0517(13) Uani 1 1 d . .
H106 H 1.0364 0.6251 0.4982 0.062 Uiso 1 1 calc R U
C107 C 1.0648(4) 0.7135(3) 0.19910(15) 0.0485(12) Uani 1 1 d . .
H107 H 1.1302 0.7424 0.2084 0.058 Uiso 1 1 calc R U
C108 C 1.1667(4) 0.6380(3) 0.50822(15) 0.0529(13) Uani 1 1 d . .
C109 C 1.1089(4) 0.1561(3) -0.10258(16) 0.0536(13) Uani 1 1 d . .
H109 H 1.1070 0.1781 -0.1303 0.064 Uiso 1 1 calc R U
C110 C 1.1830(3) 0.1792(3) 0.06715(15) 0.0476(12) Uani 1 1 d . .
H11A H 1.1876 0.1793 0.0996 0.057 Uiso 1 1 calc R U
H11B H 1.2438 0.1955 0.0574 0.057 Uiso 1 1 calc R U
C111 C 1.2698(4) 0.7099(3) 0.40170(15) 0.0517(13) Uani 1 1 d . .
C112 C 0.9307(3) 0.4515(3) 0.29306(15) 0.0479(12) Uani 1 1 d . .
H112 H 0.8962 0.4489 0.3195 0.057 Uiso 1 1 calc R U
C113 C 1.0495(3) 0.5677(3) 0.33897(14) 0.0427(11) Uani 1 1 d . .
C114 C 1.2730(3) 0.7076(2) 0.09753(14) 0.0381(10) Uani 1 1 d . .
H114 H 1.2594 0.7270 0.1272 0.046 Uiso 1 1 calc R U
C115 C 0.8871(3) 0.4818(3) 0.25757(17) 0.0597(14) Uani 1 1 d . .
H11C H 0.9118 0.5380 0.2649 0.072 Uiso 1 1 calc R U
H11D H 0.9058 0.4687 0.2283 0.072 Uiso 1 1 calc R U
C116 C 1.6085(3) 0.6224(3) 0.25735(15) 0.0507(13) Uani 1 1 d . .
H116 H 1.6639 0.6196 0.2649 0.061 Uiso 1 1 calc R U
C117 C 1.1228(4) 0.0978(3) 0.04234(16) 0.0535(13) Uani 1 1 d . .
H117 H 1.1193 0.0993 0.0097 0.064 Uiso 1 1 calc R U
C118 C 0.9221(4) 0.3698(3) 0.27578(16) 0.0539(13) Uani 1 1 d . .
C119 C 1.2808(4) 0.7682(3) 0.06659(17) 0.0585(14) Uani 1 1 d . .
H11E H 1.3440 0.8049 0.0697 0.070 Uiso 1 1 calc R U
H11F H 1.2664 0.7416 0.0354 0.070 Uiso 1 1 calc R U
C120 C 1.0494(3) 0.6322(3) 0.17562(14) 0.0418(11) Uani 1 1 d . .
H12A H 0.9842 0.6026 0.1684 0.050 Uiso 1 1 calc R U
H12B H 1.0764 0.6367 0.1471 0.050 Uiso 1 1 calc R U
C121 C 1.5644(4) 0.7996(3) 0.03179(18) 0.0513(13) Uani 1 1 d . .
C122 C 1.7388(3) 0.8503(3) 0.23258(15) 0.0521(12) Uani 1 1 d . .
H12C H 1.6879 0.8384 0.2509 0.062 Uiso 1 1 calc R U
H12D H 1.7385 0.8902 0.2154 0.062 Uiso 1 1 calc R U
C123 C 1.3432(3) 0.6939(3) -0.03430(15) 0.0449(11) Uani 1 1 d . .
C124 C 1.6005(4) 0.9344(3) 0.06701(17) 0.0648(15) Uani 1 1 d . .
C125 C 1.2612(3) 0.3100(3) 0.24434(14) 0.0399(11) Uani 1 1 d . .
H125 H 1.3063 0.2978 0.2577 0.048 Uiso 1 1 calc R U
C126 C 1.5910(3) 0.6823(3) 0.27913(15) 0.0480(12) Uani 1 1 d . .
H126 H 1.6351 0.7202 0.3004 0.058 Uiso 1 1 calc R U
C127 C 1.0598(4) 0.2661(3) 0.31199(16) 0.0528(13) Uani 1 1 d . .
C128 C 1.1658(4) 0.0431(3) 0.05101(18) 0.0618(14) Uani 1 1 d . .
H12E H 1.2265 0.0617 0.0419 0.093 Uiso 1 1 calc R U
H12F H 1.1302 -0.0074 0.0340 0.093 Uiso 1 1 calc R U
H12G H 1.1684 0.0400 0.0827 0.093 Uiso 1 1 calc R U
C129 C 1.4693(4) 0.7411(3) -0.08176(17) 0.0590(14) Uani 1 1 d . .
H12H H 1.4724 0.6907 -0.0889 0.071 Uiso 1 1 calc R U
H12I H 1.4227 0.7424 -0.1030 0.071 Uiso 1 1 calc R U
C130 C 0.9582(4) 0.5025(3) 0.43040(17) 0.0529(13) Uani 1 1 d . .
C131 C 1.1368(4) 0.7306(4) 0.56243(19) 0.0714(16) Uani 1 1 d . .
H13A H 1.0862 0.6896 0.5724 0.086 Uiso 1 1 calc R U
H13B H 1.1129 0.7529 0.5404 0.086 Uiso 1 1 calc R U
O5 O 1.1461(4) 0.1180(2) 0.32444(14) 0.0906(14) Uani 1 1 d . .
C133 C 1.3794(4) 0.6065(3) 0.49469(16) 0.0593(14) Uani 1 1 d . .
H133 H 1.4404 0.6275 0.5063 0.071 Uiso 1 1 calc R U
C134 C 1.2505(3) 0.1578(3) 0.22061(16) 0.0500(12) Uani 1 1 d . .
H13C H 1.2446 0.1597 0.2528 0.060 Uiso 1 1 calc R U
H13D H 1.3122 0.1922 0.2167 0.060 Uiso 1 1 calc R U
C135 C 1.4221(4) 0.7040(3) 0.40322(15) 0.0514(12) Uani 1 1 d . .
H135 H 1.4477 0.7494 0.4243 0.062 Uiso 1 1 calc R U
C136 C 1.1904(5) 0.7921(3) 0.6022(2) 0.084(2) Uani 1 1 d . .
H136 H 1.2444 0.8294 0.5913 0.101 Uiso 1 1 calc R U
C137 C 1.1872(4) 0.3206(3) 0.36393(16) 0.0566(14) Uani 1 1 d . .
C138 C 1.2502(4) 0.3891(3) 0.39658(17) 0.0578(14) Uani 1 1 d . .
C139 C 1.0347(4) 0.7555(3) 0.16557(18) 0.0614(14) Uani 1 1 d . .
H13E H 1.0679 0.7571 0.1394 0.092 Uiso 1 1 calc R U
H13F H 1.0469 0.8075 0.1798 0.092 Uiso 1 1 calc R U
H13G H 0.9705 0.7282 0.1564 0.092 Uiso 1 1 calc R U
C140 C 1.4748(4) 0.6663(3) 0.38820(15) 0.0510(12) Uani 1 1 d . .
H140 H 1.5364 0.6867 0.3989 0.061 Uiso 1 1 calc R U
C141 C 1.2319(4) 0.0759(3) 0.19875(18) 0.0579(14) Uani 1 1 d . .
H141 H 1.2363 0.0751 0.1661 0.069 Uiso 1 1 calc R U
C142 C 1.0131(4) 0.7124(3) 0.24090(17) 0.0631(15) Uani 1 1 d . .
H14A H 1.0328 0.6871 0.2623 0.095 Uiso 1 1 calc R U
H14B H 0.9489 0.6847 0.2322 0.095 Uiso 1 1 calc R U
H14C H 1.0253 0.7647 0.2545 0.095 Uiso 1 1 calc R U
C144 C 1.5604(4) 0.8036(3) -0.0876(2) 0.0692(16) Uani 1 1 d . .
H144 H 1.6060 0.8049 -0.0643 0.083 Uiso 1 1 calc R U
C145 C 1.0541(3) 0.2248(3) 0.16084(14) 0.0457(12) Uani 1 1 d . .
H145 H 1.0476 0.1738 0.1525 0.055 Uiso 1 1 calc R U
C146 C 1.2013(5) 0.2518(3) 0.35904(18) 0.0672(16) Uani 1 1 d . .
H146 H 1.2507 0.2491 0.3751 0.081 Uiso 1 1 calc R U
C147 C 1.3246(4) 0.6395(3) 0.51121(16) 0.0579(14) Uani 1 1 d . .
H147 H 1.3475 0.6823 0.5343 0.069 Uiso 1 1 calc R U
C148 C 0.9855(4) 0.2731(3) 0.28766(17) 0.0540(13) Uani 1 1 d . .
C149 C 1.1376(4) 0.0205(3) 0.20545(19) 0.0661(15) Uani 1 1 d . .
H14D H 1.1275 -0.0310 0.1910 0.099 Uiso 1 1 calc R U
H14E H 1.0932 0.0363 0.1923 0.099 Uiso 1 1 calc R U
H14F H 1.1319 0.0208 0.2373 0.099 Uiso 1 1 calc R U
C150 C 1.4412(3) 0.7510(3) -0.03218(16) 0.0493(12) Uani 1 1 d . .
H150 H 1.4430 0.8036 -0.0246 0.059 Uiso 1 1 calc R U
C151 C 1.6161(5) 0.9236(4) 0.11606(18) 0.0821(19) Uani 1 1 d . .
H15A H 1.5585 0.9022 0.1281 0.123 Uiso 1 1 calc R U
H15B H 1.6532 0.9729 0.1340 0.123 Uiso 1 1 calc R U
H15C H 1.6465 0.8888 0.1167 0.123 Uiso 1 1 calc R U
C152 C 1.2494(5) 0.8150(3) 0.4466(2) 0.0805(19) Uani 1 1 d . .
H15D H 1.1997 0.7804 0.4608 0.097 Uiso 1 1 calc R U
H15E H 1.2238 0.8289 0.4209 0.097 Uiso 1 1 calc R U
C153 C 1.1336(4) 0.0866(3) -0.1145(2) 0.0727(16) Uani 1 1 d . .
H15F H 1.0873 0.0480 -0.1364 0.109 Uiso 1 1 calc R U
H15G H 1.1378 0.0651 -0.0876 0.109 Uiso 1 1 calc R U
H15H H 1.1912 0.1028 -0.1270 0.109 Uiso 1 1 calc R U
C154 C 1.1418(5) 0.1893(3) 0.33052(19) 0.0655(16) Uani 1 1 d . .
C155 C 1.8271(4) 0.8789(4) 0.26260(18) 0.0702(16) Uani 1 1 d . .
H155 H 1.8322 0.9261 0.2826 0.084 Uiso 1 1 calc R U
C156 C 1.0681(4) 0.1936(3) 0.30539(17) 0.0569(14) Uani 1 1 d . .
C157 C 1.2238(5) 0.8124(3) 0.0742(2) 0.0730(17) Uani 1 1 d . .
H157 H 1.1611 0.7763 0.0762 0.088 Uiso 1 1 calc R U
C158 C 1.1044(3) 0.4744(3) -0.07096(14) 0.0459(12) Uani 1 1 d . .
H158 H 1.0499 0.4699 -0.0858 0.055 Uiso 1 1 calc R U
C159 C 0.8190(4) 0.5195(4) 0.42215(19) 0.0774(18) Uani 1 1 d . .
H15I H 0.7835 0.4643 0.4204 0.093 Uiso 1 1 calc R U
H15J H 0.8249 0.5312 0.3916 0.093 Uiso 1 1 calc R U
C160 C 0.9364(5) 0.1408(3) 0.2508(2) 0.0754(18) Uani 1 1 d . .
H160 H 0.8954 0.0989 0.2305 0.091 Uiso 1 1 calc R U
C161 C 0.9247(4) 0.2107(3) 0.25687(19) 0.0667(15) Uani 1 1 d . .
H161 H 0.8768 0.2153 0.2406 0.080 Uiso 1 1 calc R U
C162 C 1.5265(4) 0.8658(3) 0.3431(2) 0.0809(18) Uani 1 1 d . .
H16A H 1.4802 0.8451 0.3633 0.097 Uiso 1 1 calc R U
H16B H 1.5032 0.8893 0.3215 0.097 Uiso 1 1 calc R U
C163 C 1.3052(5) 0.0537(4) 0.2180(3) 0.088(2) Uani 1 1 d . .
H16C H 1.3641 0.0913 0.2137 0.132 Uiso 1 1 calc R U
H16D H 1.2976 0.0034 0.2027 0.132 Uiso 1 1 calc R U
H16E H 1.3006 0.0524 0.2498 0.132 Uiso 1 1 calc R U
C164 C 1.5470(5) 0.9830(4) 0.0640(2) 0.088(2) Uani 1 1 d . .
H16F H 1.4916 0.9613 0.0779 0.133 Uiso 1 1 calc R U
H16G H 1.5326 0.9842 0.0327 0.133 Uiso 1 1 calc R U
H16H H 1.5824 1.0349 0.0793 0.133 Uiso 1 1 calc R U
C165 C 0.7836(4) 0.4521(3) 0.25295(18) 0.0632(14) Uani 1 1 d . .
H165 H 0.7585 0.3953 0.2491 0.076 Uiso 1 1 calc R U
C166 C 1.0273(4) 0.0720(3) 0.05668(18) 0.0628(14) Uani 1 1 d . .
H16I H 1.0020 0.1086 0.0508 0.094 Uiso 1 1 calc R U
H16J H 1.0293 0.0693 0.0885 0.094 Uiso 1 1 calc R U
H16K H 0.9899 0.0217 0.0399 0.094 Uiso 1 1 calc R U
C168 C 1.2236(5) 0.7576(4) 0.6398(2) 0.100(2) Uani 1 1 d . .
H16L H 1.2560 0.7982 0.6647 0.150 Uiso 1 1 calc R U
H16M H 1.2634 0.7343 0.6279 0.150 Uiso 1 1 calc R U
H16N H 1.1720 0.7189 0.6500 0.150 Uiso 1 1 calc R U
C169 C 1.5888(5) 0.7847(4) -0.1335(2) 0.0777(18) Uani 1 1 d . .
H16O H 1.6469 0.8241 -0.1370 0.117 Uiso 1 1 calc R U
H16P H 1.5441 0.7824 -0.1567 0.117 Uiso 1 1 calc R U
H16Q H 1.5935 0.7353 -0.1361 0.117 Uiso 1 1 calc R U
O170 O 0.9796(4) 0.7164(4) 0.4097(2) 0.129(2) Uani 1 1 d D .
C172 C 1.0063(5) 0.1323(3) 0.2739(2) 0.0719(17) Uani 1 1 d . .
H172 H 1.0129 0.0854 0.2686 0.086 Uiso 1 1 calc R U
C173 C 1.0153(3) 0.1327(3) -0.08513(19) 0.0640(15) Uani 1 1 d . .
H17A H 1.0016 0.1777 -0.0781 0.096 Uiso 1 1 calc R U
H17B H 1.0153 0.1100 -0.0583 0.096 Uiso 1 1 calc R U
H17C H 0.9700 0.0955 -0.1080 0.096 Uiso 1 1 calc R U
C175 C 0.7727(5) 0.5649(5) 0.4480(2) 0.092(2) Uani 1 1 d . .
H17D H 0.8165 0.6184 0.4556 0.111 Uiso 1 1 calc R U
H17E H 0.7587 0.5453 0.4763 0.111 Uiso 1 1 calc R U
C176 C 1.2592(5) 0.8718(4) 0.1193(2) 0.093(2) Uani 1 1 d . .
H17F H 1.2211 0.9001 0.1238 0.140 Uiso 1 1 calc R U
H17G H 1.3208 0.9073 0.1177 0.140 Uiso 1 1 calc R U
H17H H 1.2575 0.8444 0.1443 0.140 Uiso 1 1 calc R U
C177 C 1.6896(4) 0.9675(3) 0.04560(19) 0.0701(16) Uani 1 1 d . .
H17I H 1.6771 0.9753 0.0154 0.105 Uiso 1 1 calc R U
H17J H 1.7190 0.9318 0.0444 0.105 Uiso 1 1 calc R U
H17K H 1.7290 1.0162 0.0634 0.105 Uiso 1 1 calc R U
C180 C 1.9092(4) 0.8999(4) 0.2366(2) 0.093(2) Uani 1 1 d . .
H18A H 1.9633 0.9170 0.2573 0.140 Uiso 1 1 calc R U
H18B H 1.9120 0.9408 0.2202 0.140 Uiso 1 1 calc R U
H18C H 1.9049 0.8552 0.2157 0.140 Uiso 1 1 calc R U
C181 C 0.6074(7) 0.4770(5) 0.3951(2) 0.118(3) Uani 1 1 d . .
H18D H 0.6411 0.4632 0.3722 0.177 Uiso 1 1 calc R U
H18E H 0.5507 0.4741 0.3813 0.177 Uiso 1 1 calc R U
H18F H 0.5954 0.4418 0.4166 0.177 Uiso 1 1 calc R U
C182 C 1.5584(5) 0.8845(3) -0.0833(2) 0.084(2) Uani 1 1 d . .
H18G H 1.6176 0.9218 -0.0874 0.126 Uiso 1 1 calc R U
H18H H 1.5423 0.8982 -0.0538 0.126 Uiso 1 1 calc R U
H18I H 1.5142 0.8842 -0.1061 0.126 Uiso 1 1 calc R U
C183 C 1.1317(6) 0.8348(4) 0.6192(3) 0.113(3) Uani 1 1 d . .
H18J H 1.1646 0.8742 0.6446 0.169 Uiso 1 1 calc R U
H18K H 1.0765 0.7987 0.6283 0.169 Uiso 1 1 calc R U
H18L H 1.1169 0.8586 0.5954 0.169 Uiso 1 1 calc R U
C185 C 1.2250(7) 0.8564(5) 0.0337(3) 0.123(3) Uani 1 1 d . .
H18M H 1.1864 0.8843 0.0384 0.185 Uiso 1 1 calc R U
H18N H 1.2030 0.8198 0.0061 0.185 Uiso 1 1 calc R U
H18O H 1.2862 0.8923 0.0317 0.185 Uiso 1 1 calc R U
C186 C 0.6986(5) 0.6318(6) 0.3789(2) 0.114(3) Uani 1 1 d . .
H18P H 0.7339 0.6839 0.3940 0.170 Uiso 1 1 calc R U
H18Q H 0.6442 0.6299 0.3630 0.170 Uiso 1 1 calc R U
H18R H 0.7340 0.6160 0.3578 0.170 Uiso 1 1 calc R U
C189 C 1.6132(7) 0.9257(4) 0.3699(3) 0.130(3) Uani 1 1 d . .
H189 H 1.6582 0.9449 0.3484 0.156 Uiso 1 1 calc R U
C191 C 1.8331(6) 0.8232(6) 0.2920(3) 0.140(4) Uani 1 1 d . .
H19A H 1.8911 0.8454 0.3100 0.210 Uiso 1 1 calc R U
H19B H 1.8272 0.7757 0.2734 0.210 Uiso 1 1 calc R U
H19C H 1.7850 0.8125 0.3115 0.210 Uiso 1 1 calc R U
C192 C 0.6105(6) 0.6004(7) 0.4655(3) 0.162(5) Uani 1 1 d . .
H19D H 0.6499 0.6521 0.4795 0.242 Uiso 1 1 calc R U
H19E H 0.5971 0.5667 0.4879 0.242 Uiso 1 1 calc R U
H19F H 0.5548 0.6005 0.4524 0.242 Uiso 1 1 calc R U
C193 C 0.7523(5) 0.4750(6) 0.2112(3) 0.119(3) Uani 1 1 d . .
H19G H 0.6868 0.4536 0.2072 0.178 Uiso 1 1 calc R U
H19H H 0.7748 0.4554 0.1852 0.178 Uiso 1 1 calc R U
H19I H 0.7752 0.5306 0.2146 0.178 Uiso 1 1 calc R U
C194 C 1.2116(9) 0.1061(5) 0.3551(2) 0.153(5) Uani 1 1 d . .
H19J H 1.2005 0.1185 0.3862 0.184 Uiso 1 1 calc R U
H19K H 1.2729 0.1412 0.3511 0.184 Uiso 1 1 calc R U
C505 C 1.3066(8) 0.8881(6) 0.4806(3) 0.141(4) Uani 1 1 d . .
H505 H 1.3233 0.8689 0.5069 0.169 Uiso 1 1 calc R U
C504 C 0.7479(5) 0.4813(6) 0.2933(3) 0.130(3) Uani 1 1 d . .
H50A H 0.7670 0.4655 0.3197 0.195 Uiso 1 1 calc R U
H50B H 0.6825 0.4602 0.2889 0.195 Uiso 1 1 calc R U
H50C H 0.7712 0.5369 0.2974 0.195 Uiso 1 1 calc R U
C507 C 1.3817(8) 0.9330(9) 0.4689(7) 0.271(12) Uani 1 1 d . .
H50D H 1.4128 0.9748 0.4934 0.407 Uiso 1 1 calc R U
H50E H 1.3702 0.9536 0.4428 0.407 Uiso 1 1 calc R U
H50F H 1.4189 0.9045 0.4616 0.407 Uiso 1 1 calc R U
C506 C 1.2462(9) 0.9277(6) 0.4973(3) 0.177(5) Uani 1 1 d . .
H50G H 1.1937 0.8911 0.5081 0.266 Uiso 1 1 calc R U
H50H H 1.2269 0.9478 0.4729 0.266 Uiso 1 1 calc R U
H50I H 1.2794 0.9696 0.5215 0.266 Uiso 1 1 calc R U
C508 C 1.6540(7) 0.8844(7) 0.4045(4) 0.173(5) Uani 1 1 d . .
H50J H 1.7087 0.9225 0.4216 0.260 Uiso 1 1 calc R U
H50K H 1.6676 0.8443 0.3873 0.260 Uiso 1 1 calc R U
H50L H 1.6096 0.8622 0.4248 0.260 Uiso 1 1 calc R U
C509 C 1.5847(9) 0.9925(6) 0.3886(4) 0.198(6) Uani 1 1 d . .
H50M H 1.6352 1.0330 0.4074 0.297 Uiso 1 1 calc R U
H50N H 1.5342 0.9730 0.4062 0.297 Uiso 1 1 calc R U
H50O H 1.5672 1.0127 0.3638 0.297 Uiso 1 1 calc R U
C500 C 1.2046(17) 0.0225(10) 0.3463(4) 0.275(12) Uani 1 1 d . .
H500 H 1.2070 0.0077 0.3138 0.330 Uiso 1 1 calc R U
C501 C 1.095(2) -0.0307(16) 0.3604(10) 0.45(3) Uani 1 1 d . .
H50P H 1.0826 -0.0851 0.3553 0.682 Uiso 1 1 calc R U
H50Q H 1.0505 -0.0217 0.3419 0.682 Uiso 1 1 calc R U
H50R H 1.0907 -0.0146 0.3918 0.682 Uiso 1 1 calc R U
C502 C 1.312(2) 0.0384(12) 0.3765(6) 0.46(2) Uani 1 1 d . .
H50S H 1.3607 0.0781 0.3651 0.692 Uiso 1 1 calc R U
H50T H 1.3217 -0.0089 0.3722 0.692 Uiso 1 1 calc R U
H50U H 1.3110 0.0545 0.4082 0.692 Uiso 1 1 calc R U
H120 H 0.9848(19) 0.7553(14) 0.3811(7) -0.001(7) Uiso 1 1 d D .
H121 H 0.978(5) 0.749(4) 0.4424(14) 0.13(3) Uiso 1 1 d D .

loop_
_atom_site_aniso_label
_atom_site_aniso_U_11
_atom_site_aniso_U_22
_atom_site_aniso_U_33
_atom_site_aniso_U_23
_atom_site_aniso_U_13
_atom_site_aniso_U_12
Si01 0.0826(14) 0.167(2) 0.0940(14) 0.0653(15) 0.0280(11) 0.0702(16)
O18 0.0344(18) 0.049(2) 0.0462(17) 0.0043(14) -0.0010(14) 0.0018(16)
O20 0.0358(17) 0.0362(18) 0.0499(17) 0.0046(13) 0.0010(13) 0.0126(16)
O19 0.0380(18) 0.0380(18) 0.0458(17) 0.0079(13) 0.0054(12) 0.0214(16)
N13 0.035(2) 0.0282(19) 0.0336(18) 0.0056(14) 0.0082(15) 0.0161(18)
O15 0.056(2) 0.0306(18) 0.0470(17) 0.0061(13) 0.0053(14) 0.0145(16)
O11 0.053(2) 0.050(2) 0.0470(18) 0.0041(14) -0.0051(16) 0.0223(18)
O1 0.053(2) 0.084(3) 0.067(2) 0.0270(19) 0.0161(17) 0.040(2)
N12 0.028(2) 0.032(2) 0.0410(19) 0.0065(16) -0.0009(15) 0.0145(17)
N7 0.034(2) 0.035(2) 0.044(2) 0.0013(16) 0.0009(15) 0.0120(19)
O12 0.059(2) 0.0475(19) 0.0420(17) 0.0012(14) 0.0073(15) 0.0284(18)
N11 0.038(2) 0.031(2) 0.0354(18) 0.0055(15) 0.0019(15) 0.0138(18)
N17 0.029(2) 0.035(2) 0.0388(19) 0.0072(15) 0.0011(15) 0.0181(18)
N18 0.0246(19) 0.039(2) 0.0321(17) 0.0079(14) 0.0081(14) 0.0166(17)
C015 0.048(3) 0.029(2) 0.036(2) 0.0078(18) 0.0022(19) 0.015(2)
N14 0.036(2) 0.036(2) 0.0370(19) 0.0036(15) -0.0028(14) 0.0207(18)
N15 0.037(2) 0.036(2) 0.042(2) -0.0002(16) 0.0028(16) 0.0192(19)
C018 0.028(2) 0.030(2) 0.034(2) 0.0051(17) 0.0066(17) 0.014(2)
N10 0.041(2) 0.040(2) 0.038(2) 0.0028(16) 0.0034(16) 0.0185(19)
O14 0.049(2) 0.049(2) 0.0522(18) 0.0136(14) 0.0049(14) 0.0328(18)
N1 0.056(3) 0.052(2) 0.041(2) 0.0152(17) 0.0118(19) 0.028(2)
O2 0.063(2) 0.064(2) 0.049(2) 0.0129(18) -0.0007(16) 0.023(2)
O3 0.064(2) 0.066(2) 0.055(2) -0.0004(17) 0.0183(17) 0.024(2)
N6 0.047(2) 0.038(2) 0.0373(19) 0.0086(15) 0.0024(17) 0.017(2)
O21 0.053(2) 0.061(2) 0.075(2) 0.0288(17) 0.0120(17) 0.037(2)
C026 0.035(3) 0.030(2) 0.035(2) 0.0070(17) 0.0063(18) 0.010(2)
N5 0.044(2) 0.049(2) 0.039(2) 0.0075(17) 0.0042(16) 0.022(2)
N2 0.060(3) 0.059(3) 0.045(2) 0.0125(19) 0.0059(18) 0.036(2)
C029 0.028(2) 0.036(3) 0.030(2) 0.0077(17) 0.0064(17) 0.015(2)
O7 0.061(2) 0.062(2) 0.059(2) 0.0129(16) 0.0139(16) 0.039(2)
O10 0.062(2) 0.0338(19) 0.0519(18) 0.0055(14) 0.0134(15) 0.0210(17)
N16 0.034(2) 0.026(2) 0.0347(18) 0.0066(14) 0.0022(14) 0.0120(17)
C033 0.053(3) 0.039(3) 0.037(2) 0.0078(19) 0.011(2) 0.026(3)
O9 0.051(2) 0.052(2) 0.0556(19) 0.0066(15) 0.0039(15) 0.0243(18)
C035 0.034(3) 0.032(3) 0.037(2) 0.0138(18) 0.0104(18) 0.014(2)
O17 0.069(2) 0.049(2) 0.056(2) -0.0067(16) -0.0074(16) 0.0387(19)
C037 0.042(3) 0.032(3) 0.038(2) 0.0084(18) 0.0077(19) 0.020(2)
C038 0.028(2) 0.032(3) 0.038(2) 0.0080(18) 0.0112(17) 0.014(2)
O13 0.060(2) 0.047(2) 0.054(2) -0.0032(16) -0.0056(16) -0.0022(19)
N19 0.043(2) 0.041(2) 0.043(2) 0.0109(16) 0.0010(16) 0.027(2)
C041 0.030(2) 0.032(2) 0.034(2) 0.0125(17) 0.0051(17) 0.008(2)
C042 0.035(3) 0.041(3) 0.031(2) 0.0070(19) 0.0066(18) 0.014(2)
C043 0.033(2) 0.031(2) 0.032(2) 0.0085(17) 0.0107(17) 0.016(2)
C044 0.043(3) 0.027(2) 0.042(2) 0.006(2) 0.003(2) 0.014(2)
C045 0.033(3) 0.048(3) 0.031(2) 0.0088(18) 0.0097(18) 0.019(2)
C046 0.040(3) 0.049(3) 0.047(3) 0.010(2) 0.004(2) 0.015(2)
C047 0.036(3) 0.042(3) 0.038(2) 0.010(2) -0.0022(19) 0.004(2)
C048 0.030(2) 0.043(3) 0.033(2) 0.0106(18) 0.0092(17) 0.022(2)
C049 0.034(2) 0.035(3) 0.035(2) 0.0108(18) 0.0074(18) 0.017(2)
O8 0.087(3) 0.050(2) 0.074(2) -0.0197(19) -0.018(2) 0.032(2)
O555 0.076(3) 0.048(2) 0.076(2) 0.0138(17) 0.0223(18) 0.038(2)
O22 0.061(2) 0.048(2) 0.076(2) 0.0079(16) -0.0018(18) 0.026(2)
C053 0.030(3) 0.043(3) 0.034(2) 0.0105(19) 0.0035(18) 0.010(2)
N3 0.065(3) 0.051(3) 0.049(2) 0.0178(19) 0.022(2) 0.029(2)
C055 0.043(3) 0.038(3) 0.038(2) 0.0022(19) 0.0052(19) 0.006(2)
N9 0.050(2) 0.037(2) 0.0364(19) -0.0009(15) -0.0006(16) 0.018(2)
C057 0.043(3) 0.027(2) 0.034(2) 0.0027(18) 0.0118(19) 0.009(2)
C058 0.038(3) 0.028(2) 0.039(2) 0.0100(19) 0.0010(18) 0.008(2)
O16 0.055(2) 0.051(2) 0.066(2) 0.0062(15) -0.0125(17) 0.0341(18)
N8 0.037(2) 0.034(2) 0.0368(19) 0.0084(15) 0.0095(16) 0.0128(19)
C061 0.034(3) 0.046(3) 0.037(2) 0.0123(19) 0.0085(18) 0.022(2)
C062 0.039(3) 0.051(3) 0.034(2) 0.009(2) 0.007(2) 0.021(2)
N20 0.049(2) 0.035(2) 0.063(2) 0.0153(19) 0.0088(19) 0.024(2)
C064 0.028(3) 0.070(3) 0.037(2) 0.017(2) 0.0060(18) 0.028(2)
C065 0.030(2) 0.048(3) 0.038(2) 0.002(2) 0.0019(18) 0.014(2)
C066 0.046(3) 0.042(3) 0.035(2) 0.0026(18) 0.0059(19) 0.023(2)
C067 0.045(3) 0.039(3) 0.041(2) 0.0091(19) 0.007(2) 0.025(2)
C068 0.032(3) 0.034(2) 0.033(2) 0.0095(18) 0.0072(18) 0.014(2)
C069 0.046(3) 0.040(3) 0.036(2) 0.0097(19) 0.016(2) 0.022(2)
C070 0.033(3) 0.052(3) 0.040(2) 0.002(2) 0.0020(19) 0.019(2)
C071 0.034(3) 0.061(3) 0.034(2) 0.009(2) -0.0004(18) 0.015(3)
C072 0.040(3) 0.042(3) 0.034(2) 0.0085(19) 0.0047(19) 0.021(2)
C073 0.031(3) 0.042(3) 0.033(2) 0.0134(19) 0.0019(18) 0.010(2)
C074 0.054(3) 0.048(3) 0.044(3) 0.016(2) 0.011(2) 0.024(3)
C076 0.041(3) 0.042(3) 0.047(3) 0.011(2) 0.004(2) 0.010(2)
C077 0.051(3) 0.054(3) 0.037(2) 0.010(2) 0.006(2) 0.027(3)
C078 0.046(3) 0.030(3) 0.037(2) 0.0085(18) 0.013(2) 0.012(2)
C079 0.053(3) 0.066(4) 0.044(3) 0.019(2) 0.012(2) 0.023(3)
C080 0.051(3) 0.034(3) 0.038(2) 0.008(2) 0.003(2) 0.020(2)
C081 0.034(3) 0.049(3) 0.035(2) 0.0090(19) 0.0071(18) 0.027(2)
C082 0.054(3) 0.037(3) 0.042(3) 0.004(2) -0.001(2) 0.016(3)
C083 0.055(3) 0.047(3) 0.044(3) 0.000(2) 0.009(2) 0.025(3)
N4 0.049(3) 0.041(2) 0.057(2) -0.0015(18) 0.0064(19) 0.016(2)
C085 0.035(3) 0.033(3) 0.032(2) 0.0101(18) 0.0125(17) 0.018(2)
C086 0.045(3) 0.033(3) 0.035(2) 0.0109(19) 0.0031(19) 0.012(2)
C087 0.025(3) 0.036(3) 0.041(2) 0.0070(19) -0.0016(18) 0.002(2)
C088 0.031(3) 0.038(3) 0.037(2) 0.0121(19) 0.0027(18) 0.007(2)
C089 0.052(3) 0.030(3) 0.044(3) 0.006(2) 0.018(2) 0.016(2)
C090 0.037(3) 0.035(3) 0.031(2) 0.0041(18) 0.0052(18) 0.012(2)
O6 0.087(3) 0.079(3) 0.082(3) -0.021(2) -0.027(2) 0.027(3)
C092 0.036(3) 0.052(3) 0.037(2) 0.008(2) 0.0072(19) 0.025(2)
C093 0.037(3) 0.024(2) 0.036(2) 0.0044(18) 0.0081(19) 0.007(2)
O4 0.096(3) 0.094(3) 0.076(3) 0.011(2) 0.003(2) 0.068(3)
C095 0.050(3) 0.043(3) 0.039(2) 0.006(2) 0.004(2) 0.015(3)
C096 0.047(3) 0.075(4) 0.047(3) 0.021(3) 0.013(2) 0.029(3)
C097 0.045(3) 0.032(3) 0.039(2) 0.0076(18) 0.001(2) 0.004(2)
C098 0.062(4) 0.064(3) 0.040(3) 0.020(2) 0.015(2) 0.037(3)
C099 0.054(3) 0.026(3) 0.043(3) 0.003(2) -0.001(2) 0.000(2)
C100 0.037(3) 0.054(3) 0.039(2) 0.013(2) 0.0061(19) 0.021(2)
C101 0.055(3) 0.033(3) 0.046(3) 0.006(2) -0.001(2) 0.009(3)
C103 0.045(3) 0.034(3) 0.036(2) 0.0078(19) -0.0022(19) 0.010(2)
C104 0.053(3) 0.041(3) 0.037(2) -0.002(2) 0.001(2) 0.007(3)
C105 0.044(3) 0.055(3) 0.044(2) 0.010(2) 0.009(2) 0.034(3)
C106 0.059(4) 0.058(3) 0.047(3) 0.012(2) 0.019(2) 0.031(3)
C107 0.056(3) 0.047(3) 0.054(3) 0.012(2) 0.003(2) 0.032(3)
C108 0.064(4) 0.061(3) 0.036(3) 0.004(2) 0.009(2) 0.028(3)
C109 0.060(3) 0.042(3) 0.048(3) 0.008(2) -0.002(2) 0.009(3)
C110 0.059(3) 0.033(3) 0.050(3) 0.007(2) 0.010(2) 0.017(3)
C111 0.076(4) 0.036(3) 0.044(3) 0.002(2) 0.002(2) 0.026(3)
C112 0.042(3) 0.055(3) 0.045(3) 0.013(2) 0.007(2) 0.016(3)
C113 0.049(3) 0.044(3) 0.043(3) 0.016(2) 0.012(2) 0.023(3)
C114 0.045(3) 0.030(2) 0.046(2) 0.0063(18) 0.0038(19) 0.022(2)
C115 0.051(3) 0.065(4) 0.061(3) 0.026(3) 0.008(2) 0.016(3)
C116 0.032(3) 0.077(4) 0.041(3) 0.019(3) -0.005(2) 0.018(3)
C117 0.073(4) 0.032(3) 0.048(3) 0.006(2) 0.007(2) 0.013(3)
C118 0.049(3) 0.063(4) 0.046(3) 0.006(2) 0.002(2) 0.020(3)
C119 0.082(4) 0.046(3) 0.060(3) 0.012(2) 0.006(3) 0.038(3)
C120 0.049(3) 0.047(3) 0.041(2) 0.011(2) 0.0070(19) 0.031(2)
C121 0.053(3) 0.043(3) 0.071(3) 0.020(3) 0.023(3) 0.028(3)
C122 0.050(3) 0.051(3) 0.040(3) 0.005(2) 0.001(2) 0.007(3)
C123 0.052(3) 0.046(3) 0.052(3) 0.018(2) 0.013(2) 0.033(3)
C124 0.101(5) 0.034(3) 0.062(3) 0.005(2) 0.024(3) 0.028(3)
C125 0.044(3) 0.036(3) 0.044(2) 0.011(2) 0.012(2) 0.019(2)
C126 0.038(3) 0.050(3) 0.040(3) 0.010(2) 0.000(2) 0.000(2)
C127 0.056(3) 0.045(3) 0.055(3) 0.015(2) 0.025(2) 0.014(3)
C128 0.088(4) 0.028(3) 0.071(3) 0.005(2) 0.012(3) 0.026(3)
C129 0.073(4) 0.044(3) 0.072(3) 0.020(2) 0.015(3) 0.032(3)
C130 0.059(4) 0.060(4) 0.047(3) 0.021(3) 0.012(2) 0.028(3)
C131 0.068(4) 0.072(4) 0.068(3) -0.003(3) 0.026(3) 0.024(3)
O5 0.153(4) 0.071(3) 0.080(3) 0.027(2) 0.037(3) 0.073(3)
C133 0.050(3) 0.081(4) 0.049(3) 0.012(3) 0.011(2) 0.026(3)
C134 0.051(3) 0.037(3) 0.064(3) 0.014(2) 0.016(2) 0.017(3)
C135 0.059(3) 0.041(3) 0.047(3) 0.002(2) -0.002(2) 0.015(3)
C136 0.108(5) 0.052(4) 0.077(4) -0.004(3) 0.039(4) 0.017(4)
C137 0.075(4) 0.064(4) 0.050(3) 0.021(3) 0.023(3) 0.043(3)
C138 0.074(4) 0.066(4) 0.053(3) 0.023(3) 0.014(3) 0.044(4)
C139 0.075(4) 0.056(3) 0.067(3) 0.018(3) 0.004(3) 0.039(3)
C140 0.047(3) 0.046(3) 0.050(3) 0.008(2) -0.003(2) 0.008(3)
C141 0.072(4) 0.041(3) 0.070(3) 0.011(2) 0.018(3) 0.031(3)
C142 0.084(4) 0.067(4) 0.056(3) 0.011(3) 0.019(3) 0.048(3)
C144 0.093(5) 0.060(4) 0.082(4) 0.032(3) 0.034(3) 0.050(4)
C145 0.056(3) 0.032(3) 0.041(3) 0.003(2) 0.008(2) 0.011(3)
C146 0.104(5) 0.069(4) 0.056(3) 0.023(3) 0.019(3) 0.058(4)
C147 0.052(3) 0.064(4) 0.044(3) 0.012(2) 0.007(2) 0.008(3)
C148 0.051(3) 0.045(3) 0.065(3) 0.009(2) 0.025(3) 0.016(3)
C149 0.078(4) 0.040(3) 0.073(4) 0.006(2) 0.011(3) 0.015(3)
C150 0.045(3) 0.041(3) 0.072(3) 0.027(2) 0.012(2) 0.022(3)
C151 0.129(6) 0.061(4) 0.061(3) 0.015(3) 0.021(3) 0.040(4)
C152 0.110(5) 0.063(4) 0.075(4) -0.022(3) -0.002(3) 0.053(4)
C153 0.079(4) 0.043(3) 0.082(4) -0.003(3) -0.009(3) 0.016(3)
C154 0.099(5) 0.048(4) 0.065(4) 0.023(3) 0.039(3) 0.040(4)
C155 0.062(4) 0.073(4) 0.052(3) -0.003(3) -0.001(3) 0.007(3)
C156 0.080(4) 0.037(3) 0.059(3) 0.017(2) 0.033(3) 0.024(3)
C157 0.098(5) 0.063(4) 0.084(4) 0.020(3) 0.020(3) 0.056(4)
C158 0.034(3) 0.071(4) 0.042(3) 0.010(2) 0.0040(19) 0.031(3)
C159 0.060(4) 0.126(6) 0.068(4) 0.046(4) 0.012(3) 0.051(4)
C160 0.083(5) 0.046(4) 0.085(4) -0.008(3) 0.034(4) 0.017(3)
C161 0.065(4) 0.051(4) 0.074(4) 0.001(3) 0.019(3) 0.014(3)
C162 0.083(4) 0.050(4) 0.078(4) -0.013(3) -0.005(3) 0.001(3)
C163 0.092(5) 0.058(4) 0.127(6) 0.010(3) 0.006(4) 0.045(4)
C164 0.123(6) 0.057(4) 0.103(5) 0.013(3) 0.028(4) 0.053(4)
C165 0.046(3) 0.070(4) 0.073(4) 0.021(3) 0.002(2) 0.019(3)
C166 0.072(4) 0.040(3) 0.062(3) -0.002(2) 0.011(3) 0.011(3)
C168 0.110(6) 0.099(5) 0.061(4) -0.008(4) 0.002(4) 0.016(5)
C169 0.091(5) 0.084(4) 0.083(4) 0.041(3) 0.042(3) 0.051(4)
O170 0.156(5) 0.141(5) 0.121(4) 0.027(4) 0.056(4) 0.089(4)
C172 0.093(5) 0.049(4) 0.081(4) 0.012(3) 0.044(4) 0.032(4)
C173 0.047(3) 0.051(3) 0.083(4) 0.025(3) -0.009(3) 0.005(3)
C175 0.086(5) 0.157(7) 0.080(4) 0.064(4) 0.039(4) 0.080(5)
C176 0.134(6) 0.056(4) 0.113(5) 0.013(3) 0.035(4) 0.061(4)
C177 0.092(5) 0.049(3) 0.068(3) 0.020(3) 0.024(3) 0.023(3)
C180 0.058(4) 0.104(5) 0.079(4) -0.018(4) 0.007(3) 0.000(4)
C181 0.180(9) 0.157(8) 0.070(4) 0.048(5) 0.018(5) 0.115(8)
C182 0.115(5) 0.062(4) 0.102(5) 0.031(3) 0.051(4) 0.054(4)
C183 0.159(8) 0.080(5) 0.095(5) -0.008(4) 0.055(5) 0.046(5)
C185 0.194(9) 0.126(7) 0.120(6) 0.065(5) 0.050(6) 0.122(7)
C186 0.103(6) 0.196(9) 0.090(5) 0.054(5) 0.031(4) 0.099(6)
C189 0.137(8) 0.062(5) 0.138(7) -0.054(5) -0.018(6) 0.008(5)
C191 0.100(6) 0.154(9) 0.133(7) 0.043(6) -0.025(5) 0.013(6)
C192 0.122(7) 0.325(15) 0.147(7) 0.146(9) 0.078(6) 0.166(9)
C193 0.084(5) 0.176(8) 0.121(6) 0.071(6) 0.002(4) 0.063(6)
C194 0.340(14) 0.146(8) 0.076(5) 0.026(5) 0.023(6) 0.204(10)
C505 0.197(11) 0.116(7) 0.115(6) -0.077(6) -0.076(7) 0.109(8)
C504 0.094(6) 0.222(11) 0.093(5) -0.004(6) 0.004(4) 0.094(7)
C507 0.093(9) 0.203(15) 0.41(3) -0.182(16) -0.015(12) 0.025(9)
C506 0.278(14) 0.132(8) 0.154(8) -0.066(7) -0.032(9) 0.150(10)
C508 0.115(8) 0.193(11) 0.145(9) -0.079(8) -0.042(7) 0.029(8)
C509 0.248(15) 0.104(7) 0.166(10) -0.064(7) -0.035(10) 0.021(9)
C500 0.56(3) 0.255(16) 0.135(9) -0.042(10) -0.110(14) 0.34(2)
C501 0.39(4) 0.41(4) 0.46(4) 0.31(4) 0.01(3) -0.02(3)
C502 0.95(6) 0.37(3) 0.239(18) -0.093(17) -0.25(3) 0.52(4)

loop_
_atom_type_symbol
_atom_type_description
_atom_type_scat_dispersion_real
_atom_type_scat_dispersion_imag
_atom_type_scat_source
C C 0.0181 0.0091 'International Tables Vol C Tables 4.2.6.8 and 6.1.1.4'
H H 0.0000 0.0000 'International Tables Vol C Tables 4.2.6.8 and 6.1.1.4'
N N 0.0311 0.0180 'International Tables Vol C Tables 4.2.6.8 and 6.1.1.4'
O O 0.0492 0.0322 'International Tables Vol C Tables 4.2.6.8 and 6.1.1.4'
Si Si 0.2541 0.3302 'International Tables Vol C Tables 4.2.6.8 and 6.1.1.4'

loop_
_geom_angle_atom_site_label_1
_geom_angle_atom_site_label_2
_geom_angle_atom_site_label_3
_geom_angle
C181 Si01 C192 114.3(5)
C181 Si01 C186 109.1(4)
C192 Si01 C186 110.6(4)
C181 Si01 C175 106.2(4)
C192 Si01 C175 108.0(4)
C186 Si01 C175 108.3(3)
C087 O18 C122 118.8(4)
C042 O20 C076 120.1(3)
C043 N13 C029 117.0(3)
C093 O15 C110 117.7(3)
C130 O1 C159 117.5(4)
C035 N12 C073 131.7(4)
C072 N7 C086 131.7(4)
C103 N11 C088 116.8(4)
C085 N17 C068 131.3(3)
C038 N18 C048 116.8(3)
N6 C015 C082 123.5(4)
N6 C015 C086 118.0(4)
C082 C015 C086 118.5(4)
C067 N14 C018 129.2(3)
C044 N15 C114 123.2(3)
C092 C018 N14 125.6(4)
C092 C018 C029 119.5(4)
N14 C018 C029 114.9(3)
C080 N10 C066 123.7(4)
C074 N1 C077 117.2(4)
C108 O3 C131 118.4(4)
C033 N6 C015 116.4(4)
C029 C026 C093 117.1(4)
C029 C026 C055 118.9(4)
C093 C026 C055 124.0(4)
C113 N5 C112 123.5(4)
C138 N2 C098 128.5(4)
N13 C029 C026 122.9(4)
N13 C029 C018 117.1(4)
C026 C029 C018 120.0(4)
C089 O10 C134 117.9(4)
C058 N16 C041 116.8(3)
N6 C033 C083 125.7(4)
N6 C033 C113 116.6(4)
C083 C033 C113 117.7(4)
O14 C035 N12 126.2(4)
O14 C035 C043 121.8(4)
N12 C035 C043 111.9(4)
C093 C037 C043 117.9(4)
N18 C038 C049 124.8(4)
N18 C038 C085 116.3(4)
C049 C038 C085 118.9(4)
C099 O13 C162 117.6(4)
C123 N19 C081 126.2(4)
N16 C041 C053 124.1(4)
N16 C041 C068 116.8(3)
C053 C041 C068 119.0(4)
O20 C042 C049 125.3(4)
O20 C042 C045 115.7(4)
C049 C042 C045 119.0(4)
N13 C043 C037 124.8(4)
N13 C043 C035 116.1(4)
C037 C043 C035 119.1(4)
O17 C044 N15 122.4(4)
O17 C044 C058 122.3(4)
N15 C044 C058 115.2(4)
C042 C045 C048 117.9(4)
C042 C045 C070 122.4(4)
C048 C045 C070 119.5(4)
C086 C046 C140 119.9(5)
C126 C047 C099 124.5(4)
C126 C047 C088 118.8(4)
C099 C047 C088 116.7(4)
N18 C048 C045 122.8(4)
N18 C048 C081 118.2(4)
C045 C048 C081 118.9(4)
C038 C049 C042 118.1(4)
C111 O8 C152 117.0(4)
C121 O555 C124 121.3(4)
C071 C053 C041 119.5(4)
C071 C053 C087 123.9(4)
C041 C053 C087 116.5(4)
C137 N3 C127 117.0(4)
C065 C055 C026 119.8(4)
C062 N9 C090 129.3(4)
N8 C057 C090 117.3(4)
N8 C057 C078 122.7(4)
C090 C057 C078 119.9(4)
N16 C058 C097 124.0(4)
N16 C058 C044 116.6(4)
C097 C058 C044 119.3(4)
C069 N8 C057 117.7(4)
C068 C061 C064 120.3(4)
O11 C062 N9 122.5(4)
O11 C062 C066 122.1(4)
N9 C062 C066 115.4(4)
C121 N20 C150 125.2(4)
C071 C064 C061 121.1(4)
C055 C065 C092 122.0(4)
N10 C066 C120 114.4(4)
N10 C066 C062 110.4(3)
C120 C066 C062 111.5(3)
O16 C067 N14 122.5(4)
O16 C067 C114 121.3(4)
N14 C067 C114 116.2(4)
N17 C068 C061 125.6(4)
N17 C068 C041 115.2(3)
C061 C068 C041 119.2(4)
N8 C069 C125 124.0(4)
N8 C069 C072 115.2(4)
C125 C069 C072 120.8(4)
C158 C070 C045 119.5(4)
C064 C071 C053 120.7(4)
O9 C072 N7 124.1(4)
O9 C072 C069 123.2(4)
N7 C072 C069 112.7(4)
N12 C073 C100 125.2(4)
N12 C073 C088 115.0(4)
C100 C073 C088 119.7(4)
N1 C074 C106 123.5(5)
N1 C074 C130 114.8(4)
C106 C074 C130 121.7(5)
O20 C076 C109 106.9(4)
N1 C077 C098 117.5(4)
N1 C077 C079 123.8(4)
C098 C077 C079 118.6(5)
C145 C078 C057 118.8(4)
C145 C078 C089 124.6(4)
C057 C078 C089 116.6(4)
C108 C079 C147 125.6(5)
C108 C079 C077 115.7(5)
C147 C079 C077 118.8(5)
O12 C080 N10 122.9(4)
O12 C080 C103 121.9(4)
N10 C080 C103 115.1(4)
C105 C081 N19 124.8(4)
C105 C081 C048 119.8(4)
N19 C081 C048 115.0(3)
C111 C082 C135 124.4(4)
C111 C082 C015 116.5(4)
C135 C082 C015 119.1(4)
C111 C083 C033 117.4(4)
C118 N4 C148 127.3(4)
O19 C085 N17 124.2(4)
O19 C085 C038 123.6(4)
N17 C085 C038 112.2(3)
C046 C086 N7 125.7(4)
C046 C086 C015 120.4(4)
N7 C086 C015 113.8(4)
O18 C087 C097 124.8(4)
O18 C087 C053 115.1(4)
C097 C087 C053 120.1(4)
N11 C088 C047 123.5(4)
N11 C088 C073 116.7(4)
C047 C088 C073 119.8(4)
O10 C089 C125 125.1(4)
O10 C089 C078 114.9(4)
C125 C089 C078 120.0(4)
C095 C090 N9 124.8(4)
C095 C090 C057 120.0(4)
N9 C090 C057 115.2(4)
C018 C092 C065 119.6(4)
O15 C093 C037 124.2(4)
O15 C093 C026 115.7(4)
C037 C093 C026 120.1(4)
C090 C095 C104 119.2(4)
C098 C096 C133 119.5(5)
C087 C097 C058 118.5(4)
C096 C098 C077 120.8(5)
C096 C098 N2 124.3(4)
C077 C098 N2 114.9(4)
O13 C099 C101 124.0(4)
O13 C099 C047 115.3(4)
C101 C099 C047 120.8(4)
C073 C100 C116 118.7(4)
C099 C101 C103 116.7(4)
N11 C103 C101 125.2(4)
N11 C103 C080 116.5(4)
C101 C103 C080 118.1(4)
C145 C104 C095 121.7(4)
C081 C105 C158 119.6(4)
C108 C106 C074 118.8(4)
C142 C107 C120 112.6(4)
C142 C107 C139 109.2(4)
C120 C107 C139 109.3(4)
O3 C108 C106 124.9(4)
O3 C108 C079 114.2(5)
C106 C108 C079 121.0(5)
C076 C109 C153 109.6(4)
C076 C109 C173 111.6(4)
C153 C109 C173 111.5(4)
O15 C110 C117 108.3(4)
O8 C111 C083 124.1(5)
O8 C111 C082 115.4(5)
C083 C111 C082 120.5(4)
N5 C112 C118 110.9(4)
N5 C112 C115 113.1(4)
C118 C112 C115 111.1(4)
O7 C113 N5 122.0(4)
O7 C113 C033 122.5(4)
N5 C113 C033 115.5(4)
N15 C114 C067 110.6(3)
N15 C114 C119 112.7(4)
C067 C114 C119 110.9(4)
C165 C115 C112 116.8(4)
C126 C116 C100 122.4(4)
C128 C117 C166 111.8(4)
C128 C117 C110 109.2(4)
C166 C117 C110 110.7(4)
O6 C118 N4 122.1(5)
O6 C118 C112 121.4(5)
N4 C118 C112 116.4(4)
C157 C119 C114 117.3(5)
C066 C120 C107 116.3(4)
O22 C121 N20 123.7(4)
O22 C121 O555 125.3(5)
N20 C121 O555 111.0(5)
O18 C122 C155 108.6(4)
O21 C123 N19 122.4(4)
O21 C123 C150 119.8(4)
N19 C123 C150 117.7(4)
O555 C124 C164 101.8(5)
O555 C124 C177 109.8(4)
C164 C124 C177 111.1(5)
O555 C124 C151 110.3(4)
C164 C124 C151 111.3(5)
C177 C124 C151 112.1(5)
C089 C125 C069 118.9(4)
C116 C126 C047 120.4(4)
N3 C127 C156 122.7(5)
N3 C127 C148 118.5(4)
C156 C127 C148 118.8(5)
C144 C129 C150 112.5(4)
O2 C130 O1 124.2(5)
O2 C130 C074 125.5(5)
O1 C130 C074 110.2(5)
O3 C131 C136 106.6(5)
C154 O5 C194 117.8(5)
C147 C133 C096 122.3(5)
O10 C134 C141 109.1(4)
C140 C135 C082 120.8(4)
C131 C136 C183 108.2(6)
C131 C136 C168 111.9(5)
C183 C136 C168 112.7(6)
N3 C137 C146 124.0(5)
N3 C137 C138 116.7(4)
C146 C137 C138 119.3(5)
O4 C138 N2 123.4(5)
O4 C138 C137 120.8(5)
N2 C138 C137 115.8(5)
C135 C140 C046 121.3(5)
C149 C141 C163 112.3(5)
C149 C141 C134 111.3(4)
C163 C141 C134 108.1(5)
C169 C144 C129 109.6(5)
C169 C144 C182 108.5(4)
C129 C144 C182 112.9(5)
C104 C145 C078 120.3(4)
C154 C146 C137 118.7(6)
C133 C147 C079 120.0(5)
C161 C148 N4 124.3(5)
C161 C148 C127 120.3(5)
N4 C148 C127 115.4(4)
N20 C150 C123 114.8(4)
N20 C150 C129 111.5(4)
C123 C150 C129 105.7(4)
O8 C152 C505 108.1(6)
C146 C154 O5 124.0(6)
C146 C154 C156 120.8(5)
O5 C154 C156 115.2(6)
C191 C155 C180 107.0(7)
C191 C155 C122 114.4(5)
C180 C155 C122 113.0(5)
C172 C156 C154 123.8(5)
C172 C156 C127 119.4(6)
C154 C156 C127 116.7(5)
C119 C157 C185 109.5(5)
C119 C157 C176 110.6(5)
C185 C157 C176 109.7(5)
C070 C158 C105 122.3(4)
O1 C159 C175 107.7(5)
C172 C160 C161 122.0(6)
C148 C161 C160 119.0(6)
O13 C162 C189 107.4(6)
C504 C165 C193 109.9(6)
C504 C165 C115 112.8(5)
C193 C165 C115 109.3(5)
C160 C172 C156 120.5(5)
C159 C175 Si01 118.9(5)
C162 C189 C509 103.1(8)
C162 C189 C508 109.6(7)
C509 C189 C508 120.4(8)
O5 C194 C500 112.0(8)
C507 C505 C506 114.4(11)
C507 C505 C152 117.1(10)
C506 C505 C152 108.9(8)
C194 C500 C501 102.7(16)
C194 C500 C502 98.2(12)
C501 C500 C502 127.3(16)

loop_
_geom_bond_atom_site_label_1
_geom_bond_atom_site_label_2
_geom_bond_distance
Si01 C181 1.639(9)
Si01 C192 1.824(9)
Si01 C186 1.846(8)
Si01 C175 1.847(6)
O18 C087 1.349(5)
O18 C122 1.447(6)
O20 C042 1.331(5)
O20 C076 1.425(5)
O19 C085 1.221(5)
N13 C043 1.327(5)
N13 C029 1.372(5)
O15 C093 1.347(5)
O15 C110 1.412(5)
O11 C062 1.217(5)
O1 C130 1.339(6)
O1 C159 1.443(6)
N12 C035 1.339(5)
N12 C073 1.385(5)
N7 C072 1.338(5)
N7 C086 1.408(5)
O12 C080 1.228(5)
N11 C103 1.324(5)
N11 C088 1.356(5)
N17 C085 1.370(5)
N17 C068 1.383(5)
N18 C038 1.335(5)
N18 C048 1.364(5)
C015 N6 1.358(6)
C015 C082 1.422(6)
C015 C086 1.433(6)
N14 C067 1.369(5)
N14 C018 1.401(5)
N15 C044 1.343(5)
N15 C114 1.458(5)
C018 C092 1.385(6)
C018 C029 1.425(6)
N10 C080 1.348(6)
N10 C066 1.454(6)
O14 C035 1.213(5)
N1 C074 1.321(6)
N1 C077 1.367(6)
O2 C130 1.201(6)
O3 C108 1.360(6)
O3 C131 1.464(6)
N6 C033 1.319(5)
O21 C123 1.231(5)
C026 C029 1.406(6)
C026 C093 1.418(6)
C026 C055 1.429(6)
N5 C113 1.347(6)
N5 C112 1.448(6)
N2 C138 1.327(6)
N2 C098 1.410(6)
O7 C113 1.238(5)
O10 C089 1.355(5)
O10 C134 1.438(6)
N16 C058 1.322(5)
N16 C041 1.360(5)
C033 C083 1.395(6)
C033 C113 1.499(7)
O9 C072 1.236(5)
C035 C043 1.518(6)
O17 C044 1.212(5)
C037 C093 1.373(6)
C037 C043 1.396(6)
C038 C049 1.386(6)
C038 C085 1.501(6)
O13 C099 1.352(5)
O13 C162 1.460(7)
N19 C123 1.363(6)
N19 C081 1.410(6)
C041 C053 1.413(6)
C041 C068 1.444(6)
C042 C049 1.395(6)
C042 C045 1.405(6)
C044 C058 1.494(6)
C045 C048 1.408(6)
C045 C070 1.415(6)
C046 C086 1.361(6)
C046 C140 1.404(7)
C047 C126 1.395(7)
C047 C099 1.413(7)
C047 C088 1.418(6)
C048 C081 1.430(6)
O8 C111 1.353(6)
O8 C152 1.444(7)
O555 C121 1.355(6)
O555 C124 1.468(6)
O22 C121 1.206(6)
C053 C071 1.397(6)
C053 C087 1.420(6)
N3 C137 1.335(6)
N3 C127 1.367(6)
C055 C065 1.354(6)
N9 C062 1.357(6)
N9 C090 1.406(5)
C057 N8 1.369(5)
C057 C090 1.410(6)
C057 C078 1.416(6)
C058 C097 1.425(6)
O16 C067 1.224(5)
N8 C069 1.324(5)
C061 C068 1.384(6)
C061 C064 1.393(6)
C062 C066 1.532(6)
N20 C121 1.351(7)
N20 C150 1.454(6)
C064 C071 1.372(6)
C065 C092 1.410(6)
C066 C120 1.516(6)
C067 C114 1.523(6)
C069 C125 1.402(6)
C069 C072 1.488(6)
C070 C158 1.357(6)
C073 C100 1.391(6)
C073 C088 1.421(6)
C074 C106 1.407(7)
C074 C130 1.495(7)
C076 C109 1.507(6)
C077 C098 1.412(7)
C077 C079 1.426(7)
C078 C145 1.407(6)
C078 C089 1.429(6)
C079 C108 1.400(7)
C079 C147 1.425(7)
C080 C103 1.503(6)
C081 C105 1.375(6)
C082 C111 1.403(7)
C082 C135 1.402(7)
C083 C111 1.375(7)
N4 C118 1.361(6)
N4 C148 1.398(6)
C087 C097 1.357(6)
C089 C125 1.358(6)
C090 C095 1.375(6)
O6 C118 1.217(6)
O4 C138 1.242(6)
C095 C104 1.414(7)
C096 C098 1.367(7)
C096 C133 1.401(7)
C099 C101 1.377(7)
C100 C116 1.398(7)
C101 C103 1.417(6)
C104 C145 1.352(7)
C105 C158 1.395(7)
C106 C108 1.366(7)
C107 C142 1.525(7)
C107 C120 1.526(6)
C107 C139 1.531(6)
C109 C153 1.520(7)
C109 C173 1.523(7)
C110 C117 1.528(6)
C112 C118 1.515(7)
C112 C115 1.537(7)
C114 C119 1.541(6)
C115 C165 1.520(7)
C116 C126 1.361(7)
C117 C128 1.493(7)
C117 C166 1.512(7)
C119 C157 1.464(7)
C122 C155 1.504(7)
C123 C150 1.511(7)
C124 C164 1.489(8)
C124 C177 1.523(8)
C124 C151 1.533(8)
C127 C156 1.419(7)
C127 C148 1.428(7)
C129 C144 1.513(8)
C129 C150 1.576(7)
C131 C136 1.508(8)
O5 C154 1.367(6)
O5 C194 1.467(9)
C133 C147 1.335(7)
C134 C141 1.510(7)
C135 C140 1.355(7)
C136 C183 1.523(9)
C136 C168 1.547(10)
C137 C146 1.397(7)
C137 C138 1.488(8)
C141 C149 1.505(8)
C141 C163 1.508(8)
C144 C169 1.506(8)
C144 C182 1.533(7)
C146 C154 1.350(8)
C148 C161 1.390(7)
C152 C505 1.532(9)
C154 C156 1.408(8)
C155 C191 1.491(10)
C155 C180 1.499(8)
C156 C172 1.396(8)
C157 C185 1.558(8)
C157 C176 1.563(9)
C159 C175 1.501(9)
C160 C172 1.363(9)
C160 C161 1.398(8)
C162 C189 1.515(9)
C165 C504 1.488(9)
C165 C193 1.505(8)
C189 C509 1.550(14)
C189 C508 1.632(15)
C194 C500 1.529(13)
C505 C507 1.267(17)
C505 C506 1.499(13)
C500 C501 1.76(3)
C500 C502 1.81(3)

loop_
_geom_torsion_atom_site_label_1
_geom_torsion_atom_site_label_2
_geom_torsion_atom_site_label_3
_geom_torsion_atom_site_label_4
_geom_torsion
C067 N14 C018 C092 -6.3(6)
C067 N14 C018 C029 171.1(4)
C082 C015 N6 C033 -0.6(6)
C086 C015 N6 C033 177.9(4)
C043 N13 C029 C026 1.7(5)
C043 N13 C029 C018 -177.1(3)
C093 C026 C029 N13 -3.6(5)
C055 C026 C029 N13 176.4(3)
C093 C026 C029 C018 175.2(3)
C055 C026 C029 C018 -4.8(5)
C092 C018 C029 N13 -176.7(3)
N14 C018 C029 N13 5.7(5)
C092 C018 C029 C026 4.4(5)
N14 C018 C029 C026 -173.2(3)
C015 N6 C033 C083 1.3(6)
C015 N6 C033 C113 -176.7(3)
C073 N12 C035 O14 2.3(7)
C073 N12 C035 C043 -179.3(4)
C048 N18 C038 C049 2.7(5)
C048 N18 C038 C085 -178.7(3)
C058 N16 C041 C053 -3.8(5)
C058 N16 C041 C068 172.8(3)
C076 O20 C042 C049 -10.1(6)
C076 O20 C042 C045 167.2(3)
C029 N13 C043 C037 2.2(5)
C029 N13 C043 C035 -178.2(3)
C093 C037 C043 N13 -3.9(6)
C093 C037 C043 C035 176.5(3)
O14 C035 C043 N13 -165.1(4)
N12 C035 C043 N13 16.4(5)
O14 C035 C043 C037 14.5(5)
N12 C035 C043 C037 -164.0(3)
C114 N15 C044 O17 1.9(7)
C114 N15 C044 C058 179.4(3)
O20 C042 C045 C048 -173.9(3)
C049 C042 C045 C048 3.6(5)
O20 C042 C045 C070 1.3(5)
C049 C042 C045 C070 178.8(4)
C038 N18 C048 C045 4.6(5)
C038 N18 C048 C081 -171.1(3)
C042 C045 C048 N18 -7.7(5)
C070 C045 C048 N18 176.9(3)
C042 C045 C048 C081 168.0(3)
C070 C045 C048 C081 -7.3(5)
N18 C038 C049 C042 -6.5(6)
C085 C038 C049 C042 174.9(3)
O20 C042 C049 C038 -179.8(4)
C045 C042 C049 C038 3.0(5)
N16 C041 C053 C071 176.8(4)
C068 C041 C053 C071 0.3(5)
N16 C041 C053 C087 1.3(6)
C068 C041 C053 C087 -175.1(3)
C029 C026 C055 C065 2.3(6)
C093 C026 C055 C065 -177.6(4)
C041 N16 C058 C097 3.0(6)
C041 N16 C058 C044 -173.1(3)
O17 C044 C058 N16 163.5(4)
N15 C044 C058 N16 -13.9(5)
O17 C044 C058 C097 -12.8(6)
N15 C044 C058 C097 169.8(4)
C090 C057 N8 C069 -176.8(3)
C078 C057 N8 C069 3.4(6)
C090 N9 C062 O11 3.4(7)
C090 N9 C062 C066 -178.3(4)
C068 C061 C064 C071 3.1(6)
C026 C055 C065 C092 0.6(6)
C080 N10 C066 C120 94.1(5)
C080 N10 C066 C062 -139.3(4)
O11 C062 C066 N10 -141.1(4)
N9 C062 C066 N10 40.6(5)
O11 C062 C066 C120 -12.8(6)
N9 C062 C066 C120 168.9(4)
C018 N14 C067 O16 10.5(6)
C018 N14 C067 C114 -171.1(4)
C085 N17 C068 C061 2.6(6)
C085 N17 C068 C041 -176.9(4)
C064 C061 C068 N17 175.1(4)
C064 C061 C068 C041 -5.4(6)
N16 C041 C068 N17 6.6(5)
C053 C041 C068 N17 -176.7(3)
N16 C041 C068 C061 -173.0(3)
C053 C041 C068 C061 3.7(5)
C057 N8 C069 C125 0.2(6)
C057 N8 C069 C072 -179.8(3)
C042 C045 C070 C158 -173.3(4)
C048 C045 C070 C158 1.9(6)
C061 C064 C071 C053 1.1(6)
C041 C053 C071 C064 -2.8(6)
C087 C053 C071 C064 172.4(4)
C086 N7 C072 O9 2.5(7)
C086 N7 C072 C069 -178.6(4)
N8 C069 C072 O9 -160.0(4)
C125 C069 C072 O9 20.0(6)
N8 C069 C072 N7 21.0(5)
C125 C069 C072 N7 -158.9(4)
C035 N12 C073 C100 14.8(7)
C035 N12 C073 C088 -167.4(4)
C077 N1 C074 C106 -0.4(6)
C077 N1 C074 C130 177.7(4)
C042 O20 C076 C109 -169.7(3)
C074 N1 C077 C098 179.3(4)
C074 N1 C077 C079 0.3(6)
N8 C057 C078 C145 177.7(4)
C090 C057 C078 C145 -2.1(6)
N8 C057 C078 C089 -4.8(6)
C090 C057 C078 C089 175.3(4)
N1 C077 C079 C108 0.6(7)
C098 C077 C079 C108 -178.4(4)
N1 C077 C079 C147 179.8(4)
C098 C077 C079 C147 0.8(7)
C066 N10 C080 O12 -9.7(7)
C066 N10 C080 C103 167.1(4)
C123 N19 C081 C105 -13.2(6)
C123 N19 C081 C048 160.4(4)
N18 C048 C081 C105 -176.3(3)
C045 C048 C081 C105 7.8(5)
N18 C048 C081 N19 9.8(5)
C045 C048 C081 N19 -166.1(3)
N6 C015 C082 C111 -0.5(6)
C086 C015 C082 C111 -179.0(4)
N6 C015 C082 C135 177.9(4)
C086 C015 C082 C135 -0.6(6)
N6 C033 C083 C111 -0.8(7)
C113 C033 C083 C111 177.2(4)
C068 N17 C085 O19 4.9(6)
C068 N17 C085 C038 -175.3(4)
N18 C038 C085 O19 -165.9(3)
C049 C038 C085 O19 12.8(6)
N18 C038 C085 N17 14.3(5)
C049 C038 C085 N17 -167.0(3)
C140 C046 C086 N7 178.0(4)
C140 C046 C086 C015 -0.9(6)
C072 N7 C086 C046 10.9(7)
C072 N7 C086 C015 -170.1(4)
N6 C015 C086 C046 -177.8(4)
C082 C015 C086 C046 0.8(6)
N6 C015 C086 N7 3.2(5)
C082 C015 C086 N7 -178.3(3)
C122 O18 C087 C097 3.6(6)
C122 O18 C087 C053 -175.0(4)
C071 C053 C087 O18 5.4(6)
C041 C053 C087 O18 -179.3(3)
C071 C053 C087 C097 -173.2(4)
C041 C053 C087 C097 2.0(6)
C103 N11 C088 C047 -3.4(6)
C103 N11 C088 C073 175.3(4)
C126 C047 C088 N11 176.1(4)
C099 C047 C088 N11 -1.7(6)
C126 C047 C088 C073 -2.6(6)
C099 C047 C088 C073 179.6(4)
N12 C073 C088 N11 5.7(5)
C100 C073 C088 N11 -176.4(4)
N12 C073 C088 C047 -175.6(3)
C100 C073 C088 C047 2.3(6)
C134 O10 C089 C125 2.5(6)
C134 O10 C089 C078 -177.3(4)
C145 C078 C089 O10 -0.1(6)
C057 C078 C089 O10 -177.4(3)
C145 C078 C089 C125 -179.9(4)
C057 C078 C089 C125 2.8(6)
C062 N9 C090 C095 -5.5(7)
C062 N9 C090 C057 174.9(4)
N8 C057 C090 C095 -177.1(4)
C078 C057 C090 C095 2.8(6)
N8 C057 C090 N9 2.5(5)
C078 C057 C090 N9 -177.6(3)
N14 C018 C092 C065 175.9(4)
C029 C018 C092 C065 -1.4(6)
C055 C065 C092 C018 -1.1(6)
C110 O15 C093 C037 2.4(6)
C110 O15 C093 C026 -179.1(4)
C043 C037 C093 O15 -180.0(3)
C043 C037 C093 C026 1.6(6)
C029 C026 C093 O15 -176.7(3)
C055 C026 C093 O15 3.3(6)
C029 C026 C093 C037 1.8(6)
C055 C026 C093 C037 -178.2(4)
N9 C090 C095 C104 179.5(4)
C057 C090 C095 C104 -0.9(6)
O18 C087 C097 C058 178.8(4)
C053 C087 C097 C058 -2.7(6)
N16 C058 C097 C087 0.1(6)
C044 C058 C097 C087 176.1(4)
C133 C096 C098 C077 0.4(7)
C133 C096 C098 N2 -178.5(4)
N1 C077 C098 C096 179.8(4)
C079 C077 C098 C096 -1.1(7)
N1 C077 C098 N2 -1.1(6)
C079 C077 C098 N2 177.9(4)
C138 N2 C098 C096 18.6(7)
C138 N2 C098 C077 -160.4(4)
C162 O13 C099 C101 0.3(7)
C162 O13 C099 C047 -179.5(4)
C126 C047 C099 O13 7.5(6)
C088 C047 C099 O13 -174.8(4)
C126 C047 C099 C101 -172.3(4)
C088 C047 C099 C101 5.3(6)
N12 C073 C100 C116 177.7(4)
C088 C073 C100 C116 0.0(6)
O13 C099 C101 C103 176.4(4)
C047 C099 C101 C103 -3.7(6)
C088 N11 C103 C101 5.3(6)
C088 N11 C103 C080 -170.2(3)
C099 C101 C103 N11 -1.8(6)
C099 C101 C103 C080 173.6(4)
O12 C080 C103 N11 158.6(4)
N10 C080 C103 N11 -18.2(5)
O12 C080 C103 C101 -17.2(6)
N10 C080 C103 C101 165.9(4)
C090 C095 C104 C145 -1.7(7)
N19 C081 C105 C158 170.5(4)
C048 C081 C105 C158 -2.7(6)
N1 C074 C106 C108 -0.4(7)
C130 C074 C106 C108 -178.4(4)
C131 O3 C108 C106 4.6(7)
C131 O3 C108 C079 -175.6(4)
C074 C106 C108 O3 -178.8(4)
C074 C106 C108 C079 1.3(7)
C147 C079 C108 O3 -0.4(7)
C077 C079 C108 O3 178.7(4)
C147 C079 C108 C106 179.4(5)
C077 C079 C108 C106 -1.4(7)
O20 C076 C109 C153 175.9(4)
O20 C076 C109 C173 -60.1(5)
C093 O15 C110 C117 177.5(3)
C152 O8 C111 C083 -1.3(7)
C152 O8 C111 C082 179.0(5)
C033 C083 C111 O8 179.8(4)
C033 C083 C111 C082 -0.5(7)
C135 C082 C111 O8 2.5(7)
C015 C082 C111 O8 -179.2(4)
C135 C082 C111 C083 -177.2(5)
C015 C082 C111 C083 1.0(7)
C113 N5 C112 C118 -155.6(4)
C113 N5 C112 C115 78.9(5)
C112 N5 C113 O7 -4.6(6)
C112 N5 C113 C033 172.4(4)
N6 C033 C113 O7 173.4(4)
C083 C033 C113 O7 -4.7(6)
N6 C033 C113 N5 -3.5(5)
C083 C033 C113 N5 178.3(4)
C044 N15 C114 C067 -142.9(4)
C044 N15 C114 C119 92.3(5)
O16 C067 C114 N15 -156.4(4)
N14 C067 C114 N15 25.2(5)
O16 C067 C114 C119 -30.6(6)
N14 C067 C114 C119 151.0(4)
N5 C112 C115 C165 -157.0(5)
C118 C112 C115 C165 77.6(6)
C073 C100 C116 C126 -2.3(7)
O15 C110 C117 C128 177.6(4)
O15 C110 C117 C166 -58.9(5)
C148 N4 C118 O6 -0.7(8)
C148 N4 C118 C112 179.9(4)
N5 C112 C118 O6 -145.3(5)
C115 C112 C118 O6 -18.6(7)
N5 C112 C118 N4 34.1(5)
C115 C112 C118 N4 160.8(4)
N15 C114 C119 C157 -150.3(5)
C067 C114 C119 C157 85.1(6)
N10 C066 C120 C107 -67.2(5)
C062 C066 C120 C107 166.7(4)
C142 C107 C120 C066 -66.3(5)
C139 C107 C120 C066 172.1(4)
C150 N20 C121 O22 -159.1(5)
C150 N20 C121 O555 21.4(6)
C124 O555 C121 O22 9.2(7)
C124 O555 C121 N20 -171.3(4)
C087 O18 C122 C155 173.8(4)
C081 N19 C123 O21 20.0(7)
C081 N19 C123 C150 -155.8(4)
C121 O555 C124 C164 177.2(4)
C121 O555 C124 C177 59.4(6)
C121 O555 C124 C151 -64.6(6)
O10 C089 C125 C069 -179.4(4)
C078 C089 C125 C069 0.4(6)
N8 C069 C125 C089 -2.1(6)
C072 C069 C125 C089 177.9(4)
C100 C116 C126 C047 2.1(7)
C099 C047 C126 C116 178.0(4)
C088 C047 C126 C116 0.4(6)
C137 N3 C127 C156 3.4(6)
C137 N3 C127 C148 -179.3(4)
C159 O1 C130 O2 -9.5(7)
C159 O1 C130 C074 171.2(4)
N1 C074 C130 O2 4.9(7)
C106 C074 C130 O2 -176.9(5)
N1 C074 C130 O1 -175.7(4)
C106 C074 C130 O1 2.4(6)
C108 O3 C131 C136 174.0(5)
C098 C096 C133 C147 0.7(8)
C089 O10 C134 C141 -177.0(4)
C111 C082 C135 C140 178.9(4)
C015 C082 C135 C140 0.6(7)
O3 C131 C136 C183 170.8(5)
O3 C131 C136 C168 -64.4(6)
C127 N3 C137 C146 -2.4(7)
C127 N3 C137 C138 179.9(4)
C098 N2 C138 O4 -5.2(8)
C098 N2 C138 C137 172.3(4)
N3 C137 C138 O4 -166.3(5)
C146 C137 C138 O4 15.9(7)
N3 C137 C138 N2 16.1(6)
C146 C137 C138 N2 -161.6(4)
C082 C135 C140 C046 -0.7(7)
C086 C046 C140 C135 0.9(7)
O10 C134 C141 C149 -61.2(5)
O10 C134 C141 C163 174.9(4)
C150 C129 C144 C169 172.4(4)
C150 C129 C144 C182 -66.5(6)
C095 C104 C145 C078 2.3(7)
C057 C078 C145 C104 -0.4(6)
C089 C078 C145 C104 -177.6(4)
N3 C137 C146 C154 0.1(8)
C138 C137 C146 C154 177.6(5)
C096 C133 C147 C079 -1.0(8)
C108 C079 C147 C133 179.4(5)
C077 C079 C147 C133 0.2(7)
C118 N4 C148 C161 -6.8(8)
C118 N4 C148 C127 173.1(4)
N3 C127 C148 C161 -179.8(4)
C156 C127 C148 C161 -2.4(7)
N3 C127 C148 N4 0.4(6)
C156 C127 C148 N4 177.8(4)
C121 N20 C150 C123 -130.6(5)
C121 N20 C150 C129 109.3(5)
O21 C123 C150 N20 162.8(4)
N19 C123 C150 N20 -21.2(6)
O21 C123 C150 C129 -73.9(5)
N19 C123 C150 C129 102.1(4)
C144 C129 C150 N20 -64.5(5)
C144 C129 C150 C123 170.1(4)
C111 O8 C152 C505 179.1(6)
C137 C146 C154 O5 -177.0(5)
C137 C146 C154 C156 1.4(8)
C194 O5 C154 C146 8.5(9)
C194 O5 C154 C156 -170.0(6)
O18 C122 C155 C191 -62.0(7)
O18 C122 C155 C180 60.6(6)
C146 C154 C156 C172 177.1(5)
O5 C154 C156 C172 -4.4(7)
C146 C154 C156 C127 -0.5(7)
O5 C154 C156 C127 178.0(4)
N3 C127 C156 C172 -179.7(4)
C148 C127 C156 C172 3.0(7)
N3 C127 C156 C154 -2.0(7)
C148 C127 C156 C154 -179.2(4)
C114 C119 C157 C185 -167.6(6)
C114 C119 C157 C176 71.4(7)
C045 C070 C158 C105 3.4(6)
C081 C105 C158 C070 -3.0(6)
C130 O1 C159 C175 174.8(4)
N4 C148 C161 C160 -179.0(5)
C127 C148 C161 C160 1.2(7)
C172 C160 C161 C148 -0.7(8)
C099 O13 C162 C189 -177.2(6)
C112 C115 C165 C504 68.3(7)
C112 C115 C165 C193 -169.0(6)
C161 C160 C172 C156 1.3(9)
C154 C156 C172 C160 179.9(5)
C127 C156 C172 C160 -2.5(8)
O1 C159 C175 Si01 168.1(4)
C181 Si01 C175 C159 40.6(6)
C192 Si01 C175 C159 163.7(6)
C186 Si01 C175 C159 -76.5(7)
O13 C162 C189 C509 173.2(7)
O13 C162 C189 C508 -57.4(9)
C154 O5 C194 C500 176.4(11)
O8 C152 C505 C507 49.3(14)
O8 C152 C505 C506 -178.9(8)
O5 C194 C500 C501 -64.6(14)
O5 C194 C500 C502 164.1(12)
